data_4127422
loop_
_publ_author_name
'Weippert, Valentin'
'Haffner, Arthur'
'Stamatopoulos, Alexis'
'Johrendt, Dirk'

_publ_section_title
;
 Supertetrahedral Layers Based on GaAs or InAs.
;
_journal_issue 28
_journal_name_full 'Journal of the American Chemical Society'
_journal_page_first 11245
_journal_page_last 11252
_journal_paper_doi 10.1021/jacs.9b04712
_journal_volume 141
_journal_year 2019
_chemical_formula_sum 'As8 Ga6 Sr3'
_chemical_formula_weight 1280.54
_space_group_crystal_system monoclinic
_space_group_IT_number 15
_space_group_name_Hall '-C 2yc'
_space_group_name_H-M_alt 'C 1 2/c 1'
_symmetry_space_group_name_Hall '-C 2yc'
_symmetry_space_group_name_H-M 'C 1 2/c 1'
_audit_creation_method SHELXL-2016/6
_cell_angle_alpha 90
_cell_angle_beta 108.613(2)
_cell_angle_gamma 90
_cell_formula_units_Z 32
_cell_length_a 22.8363(13)
_cell_length_b 22.8335(13)
_cell_length_c 26.8169(15)
_cell_measurement_reflns_used 9303
_cell_measurement_temperature 293(2)
_cell_measurement_theta_max 46.536
_cell_measurement_theta_min 6.411
_cell_volume 13251.8(13)
_computing_structure_refinement 'SHELXL-2016/6 (Sheldrick, 2016)'
_diffrn_ambient_temperature 293(2)
_diffrn_measured_fraction_theta_full 0.999
_diffrn_measured_fraction_theta_max 0.999
_diffrn_measurement_device_type 'Bruker D8 Quest'
_diffrn_radiation_type MoK\a
_diffrn_radiation_wavelength 0.71073
_diffrn_reflns_av_R_equivalents 0.1297
_diffrn_reflns_av_unetI/netI 0.0668
_diffrn_reflns_Laue_measured_fraction_full 0.999
_diffrn_reflns_Laue_measured_fraction_max 0.999
_diffrn_reflns_limit_h_max 30
_diffrn_reflns_limit_h_min -30
_diffrn_reflns_limit_k_max 30
_diffrn_reflns_limit_k_min -30
_diffrn_reflns_limit_l_max 35
_diffrn_reflns_limit_l_min -35
_diffrn_reflns_number 260459
_diffrn_reflns_point_group_measured_fraction_full 0.999
_diffrn_reflns_point_group_measured_fraction_max 0.999
_diffrn_reflns_theta_full 25.242
_diffrn_reflns_theta_max 27.878
_diffrn_reflns_theta_min 2.283
_exptl_absorpt_coefficient_mu 35.004
_exptl_absorpt_correction_T_max 0.7449
_exptl_absorpt_correction_T_min 0.4423
_exptl_absorpt_correction_type multi-scan
_exptl_crystal_colour black
_exptl_crystal_density_diffrn 5.135
_exptl_crystal_description plate
_exptl_crystal_F_000 18048
_exptl_crystal_size_max 0.074
_exptl_crystal_size_mid 0.043
_exptl_crystal_size_min 0.021
_refine_diff_density_max 16.374
_refine_diff_density_min -5.380
_refine_diff_density_rms 1.130
_refine_ls_extinction_method none
_refine_ls_goodness_of_fit_ref 1.067
_refine_ls_hydrogen_treatment undef
_refine_ls_matrix_type full
_refine_ls_number_parameters 273
_refine_ls_number_reflns 15797
_refine_ls_number_restraints 0
_refine_ls_restrained_S_all 1.067
_refine_ls_R_factor_all 0.1884
_refine_ls_R_factor_gt 0.1159
_refine_ls_shift/su_max 0.000
_refine_ls_shift/su_mean 0.000
_refine_ls_structure_factor_coef Fsqd
_refine_ls_weighting_details 'w=1/[\s^2^(Fo^2^)+(0.1643P)^2^+3351.2009P] where P=(Fo^2^+2Fc^2^)/3'
_refine_ls_weighting_scheme calc
_refine_ls_wR_factor_gt 0.3198
_refine_ls_wR_factor_ref 0.3773
_reflns_Friedel_coverage 0.000
_reflns_number_gt 6978
_reflns_number_total 15797
_reflns_threshold_expression 'I > 2\s(I)'
_cod_data_source_file ja9b04712_si_005.cif
_cod_data_source_block shelx
_cod_database_code 4127422
_shelx_shelxl_version_number 2016/6
_shelx_space_group_comment
;
The symmetry employed for this shelxl refinement is uniquely defined
by the following loop, which should always be used as a source of
symmetry information in preference to the above space-group names.
They are only intended as comments.
;
_shelx_estimated_absorpt_t_min 0.182
_shelx_estimated_absorpt_t_max 0.527

loop_
_space_group_symop_operation_xyz
'x, y, z'
'-x, y, -z+1/2'
'x+1/2, y+1/2, z'
'-x+1/2, y+1/2, -z+1/2'
'-x, -y, -z'
'x, -y, z-1/2'
'-x+1/2, -y+1/2, -z'
'x+1/2, -y+1/2, z-1/2'

loop_
_atom_site_label
_atom_site_type_symbol
_atom_site_fract_x
_atom_site_fract_y
_atom_site_fract_z
_atom_site_U_iso_or_equiv
_atom_site_adp_type
_atom_site_occupancy
_atom_site_site_symmetry_order
_atom_site_calc_flag
_atom_site_refinement_flags_posn
_atom_site_refinement_flags_occupancy
Sr1 Sr 0.02419(11) 0.06496(11) 0.55957(9) 0.0069(5) Uiso 1 1 d . .
Sr2 Sr 0.14996(11) 0.06077(10) 0.05947(9) 0.0063(5) Uiso 1 1 d . .
Sr3 Sr 0.16680(11) 0.37780(11) 0.44040(9) 0.0070(5) Uiso 1 1 d . .
Sr4 Sr 0.27470(11) 0.18578(10) 0.06025(9) 0.0062(5) Uiso 1 1 d . .
Sr5 Sr 0.27659(12) 0.40639(12) 0.32027(10) 0.0124(5) Uiso 1 1 d . .
Sr6 Sr 0.29269(11) 0.25173(10) 0.44053(9) 0.0070(5) Uiso 1 1 d . .
Sr7 Sr 0.35129(12) 0.03276(12) 0.18314(10) 0.0134(5) Uiso 1 1 d . .
Sr8 Sr 0.39916(11) 0.31019(11) 0.06029(9) 0.0072(5) Uiso 1 1 d . .
Sr9 Sr 0.40179(12) 0.27982(12) 0.31737(10) 0.0136(5) Uiso 1 1 d . .
Sr10 Sr 0.45835(11) 0.00211(10) 0.06011(9) 0.0065(5) Uiso 1 1 d . .
Sr11 Sr 0.47331(14) 0.15625(14) 0.17896(11) 0.0197(6) Uiso 1 1 d . .
Sr12 Sr 0.58285(11) 0.12657(11) 0.06014(9) 0.0067(5) Uiso 1 1 d . .
Ga1 Ga 0.00096(13) 0.09398(13) 0.08722(11) 0.0067(6) Uiso 1 1 d . .
Ga2 Ga 0.00280(14) 0.34351(13) 0.08861(11) 0.0072(6) Uiso 1 1 d . .
Ga3 Ga 0.04034(13) 0.21888(12) 0.52507(11) 0.0057(5) Uiso 1 1 d . .
Ga4 Ga 0.04206(13) 0.21822(13) 0.19541(11) 0.0052(6) Uiso 1 1 d . .
Ga5 Ga 0.04296(14) 0.03020(14) 0.69798(12) 0.0088(6) Uiso 1 1 d . .
Ga6 Ga 0.04437(13) 0.46605(13) 0.20101(11) 0.0064(6) Uiso 1 1 d . .
Ga7 Ga 0.08155(13) 0.34240(14) 0.30222(11) 0.0063(6) Uiso 1 1 d . .
Ga8 Ga 0.08285(13) 0.09408(13) 0.30434(11) 0.0053(6) Uiso 1 1 d . .
Ga9 Ga 0.12296(14) 0.21865(14) 0.41272(12) 0.0101(6) Uiso 1 1 d . .
Ga10 Ga 0.12684(14) 0.22012(14) 0.08837(11) 0.0081(6) Uiso 1 1 d . .
Ga11 Ga 0.12766(13) 0.46848(13) 0.09001(11) 0.0075(6) Uiso 1 1 d . .
Ga12 Ga 0.16589(13) 0.09302(13) 0.52570(11) 0.0070(6) Uiso 1 1 d . .
Ga13 Ga 0.16623(14) 0.09486(14) 0.19772(12) 0.0081(6) Uiso 1 1 d . .
Ga14 Ga 0.16769(14) 0.34388(13) 0.19932(11) 0.0073(6) Uiso 1 1 d . .
Ga15 Ga 0.20630(13) 0.21857(13) 0.30282(12) 0.0069(6) Uiso 1 1 d . .
Ga16 Ga 0.24767(13) 0.09233(13) 0.41160(11) 0.0077(6) Uiso 1 1 d . .
Ga17 Ga 0.25194(13) 0.34366(13) 0.08971(11) 0.0079(6) Uiso 1 1 d . .
Ga18 Ga 0.29078(13) 0.03156(13) 0.02491(11) 0.0077(6) Uiso 1 1 d . .
Ga19 Ga 0.29180(13) 0.21887(13) 0.20019(11) 0.0040(6) Uiso 1 1 d . .
Ga20 Ga 0.29432(14) 0.46881(14) 0.19940(11) 0.0079(6) Uiso 1 1 d . .
Ga21 Ga 0.32925(14) 0.09445(13) 0.29975(11) 0.0071(6) Uiso 1 1 d . .
Ga22 Ga 0.37605(14) 0.46928(13) 0.08863(11) 0.0076(6) Uiso 1 1 d . .
Ga23 Ga 0.41529(13) 0.15607(13) 0.02488(11) 0.0064(6) Uiso 1 1 d . .
Ga24 Ga 0.41870(13) 0.34522(13) 0.20048(11) 0.0043(6) Uiso 1 1 d . .
As1 As 0.04119(11) 0.15645(12) 0.35987(9) 0.0029(5) Uiso 1 1 d . .
As2 As 0.04150(12) 0.40783(12) 0.35845(10) 0.0065(5) Uiso 1 1 d . .
As3 As 0.04181(12) 0.40813(12) 0.02967(10) 0.0043(5) Uiso 1 1 d . .
As4 As 0.04427(12) 0.15584(11) 0.02925(10) 0.0041(5) Uiso 1 1 d . .
As5 As 0.08194(12) 0.02977(12) 0.47084(10) 0.0052(5) Uiso 1 1 d . .
As6 As 0.08409(12) 0.28275(11) 0.47092(10) 0.0039(5) Uiso 1 1 d . .
As7 As 0.08460(12) 0.28190(12) 0.14193(10) 0.0033(5) Uiso 1 1 d . .
As8 As 0.08506(12) 0.03024(12) 0.14010(10) 0.0055(5) Uiso 1 1 d . .
As9 As 0.12284(12) 0.15633(13) 0.25014(10) 0.0064(6) Uiso 1 1 d . .
As10 As 0.12463(12) 0.15664(12) 0.58405(10) 0.0064(5) Uiso 1 1 d . .
As11 As 0.13028(12) 0.40781(12) 0.25569(10) 0.0035(5) Uiso 1 1 d . .
As12 As 0.16525(12) 0.03115(12) 0.35756(10) 0.0060(5) Uiso 1 1 d . .
As13 As 0.16596(12) 0.53204(12) 0.02984(10) 0.0046(5) Uiso 1 1 d . .
As14 As 0.16780(12) 0.28233(12) 0.36025(10) 0.0058(5) Uiso 1 1 d . .
As15 As 0.16841(12) 0.28028(12) 0.02941(10) 0.0051(5) Uiso 1 1 d . .
As16 As 0.20936(12) 0.15716(12) 0.47086(10) 0.0048(5) Uiso 1 1 d . .
As17 As 0.21003(12) 0.40603(13) 0.14406(10) 0.0062(5) Uiso 1 1 d . .
As18 As 0.21066(12) 0.15526(12) 0.14151(10) 0.0056(5) Uiso 1 1 d . .
As19 As 0.24964(12) 0.02819(11) 0.24428(10) 0.0030(5) Uiso 1 1 d . .
As20 As 0.25096(12) 0.03048(11) 0.58422(10) 0.0050(5) Uiso 1 1 d . .
As21 As 0.25382(11) 0.28458(11) 0.25578(9) 0.0005(5) Uiso 1 1 d . .
As22 As 0.29223(12) 0.15724(12) 0.35857(10) 0.0047(5) Uiso 1 1 d . .
As23 As 0.29295(12) 0.40476(11) 0.02984(10) 0.0042(5) Uiso 1 1 d . .
As24 As 0.33589(12) 0.27977(12) 0.14253(10) 0.0053(5) Uiso 1 1 d . .
As25 As 0.37401(11) 0.40499(12) 0.25556(10) 0.0034(5) Uiso 1 1 d . .
As26 As 0.37482(12) 0.09329(11) 0.08377(10) 0.0048(5) Uiso 1 1 d . .
As27 As 0.37793(13) 0.15611(13) 0.25016(11) 0.0091(6) Uiso 1 1 d . .
As28 As 0.41646(12) 0.03320(12) 0.35718(10) 0.0061(5) Uiso 1 1 d . .
As29 As 0.46028(12) 0.40529(12) 0.14144(10) 0.0054(5) Uiso 1 1 d . .
As30 As 0.50028(12) 0.21878(11) 0.08390(10) 0.0051(5) Uiso 1 1 d . .
As31 As 0.000000 0.03292(17) 0.250000 0.0061(8) Uiso 1 2 d S P
As32 As 0.000000 0.27964(16) 0.250000 0.0026(7) Uiso 1 2 d S P
As33 As 0.000000 0.53492(19) 0.250000 0.0110(8) Uiso 1 2 d S P
As34 As 0.000000 0.77819(18) 0.250000 0.0083(8) Uiso 1 2 d S P

loop_
_atom_type_symbol
_atom_type_description
_atom_type_scat_dispersion_real
_atom_type_scat_dispersion_imag
_atom_type_scat_source
Ga Ga 0.2307 1.6083 'International Tables Vol C Tables 4.2.6.8 and 6.1.1.4'
As As 0.0499 2.0058 'International Tables Vol C Tables 4.2.6.8 and 6.1.1.4'
Sr Sr -1.5307 3.2498 'International Tables Vol C Tables 4.2.6.8 and 6.1.1.4'

loop_
_geom_angle_atom_site_label_1
_geom_angle_atom_site_label_2
_geom_angle_atom_site_label_3
_geom_angle
_geom_angle_site_symmetry_1
_geom_angle_site_symmetry_3
As10 Sr1 As8 101.31(10) . 6_556
As10 Sr1 As29 101.09(10) . 8_456
As8 Sr1 As29 82.27(9) 6_556 8_456
As10 Sr1 As5 177.72(11) . 5_556
As8 Sr1 As5 80.46(9) 6_556 5_556
As29 Sr1 As5 80.54(9) 8_456 5_556
As10 Sr1 As4 82.40(9) . 2
As8 Sr1 As4 175.73(11) 6_556 2
As29 Sr1 As4 99.17(10) 8_456 2
As5 Sr1 As4 95.78(9) 5_556 2
As10 Sr1 As5 82.52(9) . .
As8 Sr1 As5 98.35(10) 6_556 .
As29 Sr1 As5 176.17(11) 8_456 .
As5 Sr1 As5 95.82(9) 5_556 .
As4 Sr1 As5 79.95(9) 2 .
As10 Sr1 Ga3 42.51(7) . .
As8 Sr1 Ga3 142.57(10) 6_556 .
As29 Sr1 Ga3 94.42(9) 8_456 .
As5 Sr1 Ga3 136.02(10) 5_556 .
As4 Sr1 Ga3 41.52(7) 2 .
As5 Sr1 Ga3 87.38(8) . .
As10 Sr1 Ga5 95.41(9) . .
As8 Sr1 Ga5 42.02(8) 6_556 .
As29 Sr1 Ga5 42.05(7) 8_456 .
As5 Sr1 Ga5 86.87(9) 5_556 .
As4 Sr1 Ga5 140.26(10) 2 .
As5 Sr1 Ga5 139.38(10) . .
Ga3 Sr1 Ga5 118.03(9) . .
As10 Sr1 Ga12 42.87(7) . .
As8 Sr1 Ga12 93.46(9) 6_556 .
As29 Sr1 Ga12 142.34(10) 8_456 .
As5 Sr1 Ga12 135.88(10) 5_556 .
As4 Sr1 Ga12 87.84(8) 2 .
As5 Sr1 Ga12 41.47(7) . .
Ga3 Sr1 Ga12 66.79(8) . .
Ga5 Sr1 Ga12 117.18(9) . .
As10 Sr1 Ga1 140.22(10) . 6_556
As8 Sr1 Ga1 40.61(7) 6_556 6_556
As29 Sr1 Ga1 86.77(9) 8_456 6_556
As5 Sr1 Ga1 41.17(7) 5_556 6_556
As4 Sr1 Ga1 135.27(10) 2 6_556
As5 Sr1 Ga1 91.25(9) . 6_556
Ga3 Sr1 Ga1 176.72(9) . 6_556
Ga5 Sr1 Ga1 64.76(8) . 6_556
Ga12 Sr1 Ga1 113.89(9) . 6_556
As10 Sr1 Ga22 139.91(10) . 8_456
As8 Sr1 Ga22 86.71(9) 6_556 8_456
As29 Sr1 Ga22 40.55(7) 8_456 8_456
As5 Sr1 Ga22 41.31(7) 5_556 8_456
As4 Sr1 Ga22 91.78(9) 2 8_456
As5 Sr1 Ga22 135.64(10) . 8_456
Ga3 Sr1 Ga22 114.61(9) . 8_456
Ga5 Sr1 Ga22 64.70(7) . 8_456
Ga12 Sr1 Ga22 177.10(10) . 8_456
Ga1 Sr1 Ga22 64.56(8) 6_556 8_456
As10 Sr1 Ga1 87.60(9) . 2
As8 Sr1 Ga1 136.73(10) 6_556 2
As29 Sr1 Ga1 137.91(10) 8_456 2
As5 Sr1 Ga1 90.12(8) 5_556 2
As4 Sr1 Ga1 40.72(7) 2 2
As5 Sr1 Ga1 40.38(7) . 2
Ga3 Sr1 Ga1 64.73(7) . 2
Ga5 Sr1 Ga1 176.93(10) . 2
Ga12 Sr1 Ga1 64.80(7) . 2
Ga1 Sr1 Ga1 112.44(8) 6_556 2
Ga22 Sr1 Ga1 113.22(8) 8_456 2
As20 Sr2 As8 101.26(10) 6 .
As20 Sr2 As18 100.86(10) 6 .
As8 Sr2 As18 82.19(9) . .
As20 Sr2 As4 177.90(11) 6 .
As8 Sr2 As4 80.51(9) . .
As18 Sr2 As4 80.46(9) . .
As20 Sr2 As5 82.62(9) 6 6
As8 Sr2 As5 98.59(10) . 6
As18 Sr2 As5 176.24(11) . 6
As4 Sr2 As5 96.02(9) . 6
As20 Sr2 As23 82.41(9) 6 7
As8 Sr2 As23 175.61(11) . 7
As18 Sr2 As23 99.56(10) . 7
As4 Sr2 As23 95.77(9) . 7
As5 Sr2 As23 79.40(9) 6 7
As20 Sr2 Ga12 42.78(7) 6 6
As8 Sr2 Ga12 93.71(9) . 6
As18 Sr2 Ga12 142.09(10) . 6
As4 Sr2 Ga12 136.26(10) . 6
As5 Sr2 Ga12 41.63(7) 6 6
As23 Sr2 Ga12 87.37(8) 7 6
As20 Sr2 Ga18 42.53(7) 6 .
As8 Sr2 Ga18 142.57(10) . .
As18 Sr2 Ga18 94.40(9) . .
As4 Sr2 Ga18 135.94(10) . .
As5 Sr2 Ga18 87.21(9) 6 .
As23 Sr2 Ga18 41.56(7) 7 .
Ga12 Sr2 Ga18 66.51(8) 6 .
As20 Sr2 Ga13 95.73(9) 6 .
As8 Sr2 Ga13 41.90(7) . .
As18 Sr2 Ga13 41.90(8) . .
As4 Sr2 Ga13 86.35(9) . .
As5 Sr2 Ga13 139.62(10) 6 .
As23 Sr2 Ga13 140.64(10) 7 .
Ga12 Sr2 Ga13 117.60(9) 6 .
Ga18 Sr2 Ga13 118.39(9) . .
As20 Sr2 Ga1 140.03(10) 6 .
As8 Sr2 Ga1 40.51(7) . .
As18 Sr2 Ga1 86.96(9) . .
As4 Sr2 Ga1 41.43(7) . .
As5 Sr2 Ga1 91.26(9) 6 .
As23 Sr2 Ga1 135.33(9) 7 .
Ga12 Sr2 Ga1 113.95(9) 6 .
Ga18 Sr2 Ga1 176.78(9) . .
Ga13 Sr2 Ga1 64.44(7) . .
As20 Sr2 Ga10 139.76(10) 6 .
As8 Sr2 Ga10 86.78(9) . .
As18 Sr2 Ga10 40.66(7) . .
As4 Sr2 Ga10 41.15(7) . .
As5 Sr2 Ga10 135.61(10) 6 .
As23 Sr2 Ga10 91.94(9) 7 .
Ga12 Sr2 Ga10 177.24(10) 6 .
Ga18 Sr2 Ga10 114.53(9) . .
Ga13 Sr2 Ga10 64.41(8) . .
Ga1 Sr2 Ga10 64.85(8) . .
As20 Sr2 Ga22 87.69(9) 6 7
As8 Sr2 Ga22 136.89(10) . 7
As18 Sr2 Ga22 137.88(10) . 7
As4 Sr2 Ga22 90.24(8) . 7
As5 Sr2 Ga22 40.29(7) 6 7
As23 Sr2 Ga22 40.27(7) 7 7
Ga12 Sr2 Ga22 64.78(7) 6 7
Ga18 Sr2 Ga22 64.62(7) . 7
Ga13 Sr2 Ga22 176.54(10) . 7
Ga1 Sr2 Ga22 112.50(8) . 7
Ga10 Sr2 Ga22 113.12(9) . 7
As20 Sr3 As14 101.26(10) 7_556 .
As20 Sr3 As2 100.99(10) 7_556 .
As14 Sr3 As2 82.59(9) . .
As20 Sr3 As6 177.69(11) 7_556 .
As14 Sr3 As6 80.31(9) . .
As2 Sr3 As6 80.86(9) . .
As20 Sr3 As16 82.56(9) 7_556 7_556
As14 Sr3 As16 98.22(10) . 7_556
As2 Sr3 As16 176.16(11) . 7_556
As6 Sr3 As16 95.56(9) . 7_556
As20 Sr3 As13 82.50(9) 7_556 6_566
As14 Sr3 As13 175.26(11) . 6_566
As2 Sr3 As13 99.62(10) . 6_566
As6 Sr3 As13 95.85(9) . 6_566
As16 Sr3 As13 79.30(9) 7_556 6_566
As20 Sr3 Ga18 42.52(7) 7_556 4
As14 Sr3 Ga18 142.64(10) . 4
As2 Sr3 Ga18 94.46(9) . 4
As6 Sr3 Ga18 136.23(10) . 4
As16 Sr3 Ga18 87.17(9) 7_556 4
As13 Sr3 Ga18 41.68(7) 6_566 4
As20 Sr3 Ga7 95.63(9) 7_556 .
As14 Sr3 Ga7 42.16(7) . .
As2 Sr3 Ga7 42.12(8) . .
As6 Sr3 Ga7 86.68(8) . .
As16 Sr3 Ga7 139.47(10) 7_556 .
As13 Sr3 Ga7 140.88(10) 6_566 .
Ga18 Sr3 Ga7 118.39(9) 4 .
As20 Sr3 Ga12 42.54(7) 7_556 7_556
As14 Sr3 Ga12 93.57(9) . 7_556
As2 Sr3 Ga12 142.02(10) . 7_556
As6 Sr3 Ga12 135.94(10) . 7_556
As16 Sr3 Ga12 41.78(7) 7_556 7_556
As13 Sr3 Ga12 87.26(8) 6_566 7_556
Ga18 Sr3 Ga12 66.29(8) 4 7_556
Ga7 Sr3 Ga12 117.39(9) . 7_556
As20 Sr3 Ga9 140.11(10) 7_556 .
As14 Sr3 Ga9 40.50(7) . .
As2 Sr3 Ga9 86.92(9) . .
As6 Sr3 Ga9 41.05(7) . .
As16 Sr3 Ga9 91.27(9) 7_556 .
As13 Sr3 Ga9 135.14(10) 6_566 .
Ga18 Sr3 Ga9 176.71(10) 4 .
Ga7 Sr3 Ga9 64.51(8) . .
Ga12 Sr3 Ga9 114.20(9) 7_556 .
As20 Sr3 Ga2 139.95(10) 7_556 2
As14 Sr3 Ga2 86.84(9) . 2
As2 Sr3 Ga2 40.66(7) . 2
As6 Sr3 Ga2 41.53(7) . 2
As16 Sr3 Ga2 135.54(10) 7_556 2
As13 Sr3 Ga2 92.12(9) 6_566 2
Ga18 Sr3 Ga2 114.78(9) 4 2
Ga7 Sr3 Ga2 64.52(7) . 2
Ga12 Sr3 Ga2 177.32(10) 7_556 2
Ga9 Sr3 Ga2 64.58(8) . 2
As20 Sr3 Ga16 87.51(9) 7_556 7_556
As14 Sr3 Ga16 136.66(10) . 7_556
As2 Sr3 Ga16 137.75(10) . 7_556
As6 Sr3 Ga16 90.18(8) . 7_556
As16 Sr3 Ga16 40.37(7) 7_556 7_556
As13 Sr3 Ga16 40.02(7) 6_566 7_556
Ga18 Sr3 Ga16 64.43(7) 4 7_556
Ga7 Sr3 Ga16 176.81(10) . 7_556
Ga12 Sr3 Ga16 64.76(7) 7_556 7_556
Ga9 Sr3 Ga16 112.63(9) . 7_556
Ga2 Sr3 Ga16 113.24(9) 2 7_556
As26 Sr4 As18 101.14(10) . .
As26 Sr4 As24 101.38(10) . .
As18 Sr4 As24 81.91(9) . .
As26 Sr4 As15 176.97(11) . .
As18 Sr4 As15 80.80(9) . .
As24 Sr4 As15 81.15(9) . .
As26 Sr4 As15 82.16(9) . 7
As18 Sr4 As15 175.94(11) . 7
As24 Sr4 As15 99.85(10) . 7
As15 Sr4 As15 95.81(9) . 7
As26 Sr4 As23 81.73(9) . 7
As18 Sr4 As23 99.55(10) . 7
As24 Sr4 As23 176.28(11) . 7
As15 Sr4 As23 95.68(9) . 7
As15 Sr4 As23 78.47(9) 7 7
As26 Sr4 Ga23 42.60(7) . .
As18 Sr4 Ga23 142.40(10) . .
As24 Sr4 Ga23 94.55(9) . .
As15 Sr4 Ga23 135.92(10) . .
As15 Sr4 Ga23 41.37(7) 7 .
As23 Sr4 Ga23 86.37(8) 7 .
As26 Sr4 Ga18 42.13(7) . .
As18 Sr4 Ga18 94.28(9) . .
As24 Sr4 Ga18 142.13(10) . .
As15 Sr4 Ga18 135.70(10) . .
As15 Sr4 Ga18 86.57(9) 7 .
As23 Sr4 Ga18 41.38(7) 7 .
Ga23 Sr4 Ga18 65.98(8) . .
As26 Sr4 Ga19 95.87(9) . .
As18 Sr4 Ga19 41.46(7) . .
As24 Sr4 Ga19 42.10(7) . .
As15 Sr4 Ga19 87.13(8) . .
As15 Sr4 Ga19 141.03(10) 7 .
As23 Sr4 Ga19 140.05(10) 7 .
Ga23 Sr4 Ga19 118.45(9) . .
Ga18 Sr4 Ga19 117.69(9) . .
As26 Sr4 Ga17 140.40(10) . .
As18 Sr4 Ga17 86.52(9) . .
As24 Sr4 Ga17 40.73(7) . .
As15 Sr4 Ga17 41.69(7) . .
As15 Sr4 Ga17 92.44(9) 7 .
As23 Sr4 Ga17 135.75(10) 7 .
Ga23 Sr4 Ga17 114.84(9) . .
Ga18 Sr4 Ga17 177.11(10) . .
Ga19 Sr4 Ga17 64.60(7) . .
As26 Sr4 Ga10 140.23(10) . .
As18 Sr4 Ga10 40.93(7) . .
As24 Sr4 Ga10 86.69(9) . .
As15 Sr4 Ga10 41.12(7) . .
As15 Sr4 Ga10 135.28(10) 7 .
As23 Sr4 Ga10 92.20(9) 7 .
Ga23 Sr4 Ga10 176.58(9) . .
Ga18 Sr4 Ga10 114.72(9) . .
Ga19 Sr4 Ga10 64.46(7) . .
Ga17 Sr4 Ga10 64.28(8) . .
As26 Sr4 Sr8 90.34(8) . .
As18 Sr4 Sr8 131.15(9) . .
As24 Sr4 Sr8 49.24(7) . .
As15 Sr4 Sr8 90.09(8) . .
As15 Sr4 Sr8 50.71(7) 7 .
As23 Sr4 Sr8 129.18(9) 7 .
Ga23 Sr4 Sr8 57.08(7) . .
Ga18 Sr4 Sr8 123.06(9) . .
Ga19 Sr4 Sr8 90.55(7) . .
Ga17 Sr4 Sr8 57.83(7) . .
Ga10 Sr4 Sr8 122.11(9) . .
As10 Sr5 As20 79.98(9) 7_556 7_556
As10 Sr5 As21 89.65(9) 7_556 .
As20 Sr5 As21 141.67(11) 7_556 .
As10 Sr5 As25 89.78(9) 7_556 .
As20 Sr5 As25 141.88(11) 7_556 .
As21 Sr5 As25 74.00(8) . .
As10 Sr5 As19 141.92(11) 7_556 4
As20 Sr5 As19 89.47(9) 7_556 4
As21 Sr5 As19 118.96(10) . 4
As25 Sr5 As19 76.24(9) . 4
As10 Sr5 As11 141.65(11) 7_556 .
As20 Sr5 As11 89.46(9) 7_556 .
As21 Sr5 As11 76.09(9) . .
As25 Sr5 As11 118.90(10) . .
As19 Sr5 As11 73.82(9) 4 .
As10 Sr5 Ga20 129.71(10) 7_556 .
As20 Sr5 Ga20 129.88(11) 7_556 .
As21 Sr5 Ga20 84.61(8) . .
As25 Sr5 Ga20 40.71(7) . .
As19 Sr5 Ga20 41.23(7) 4 .
As11 Sr5 Ga20 84.82(9) . .
As10 Sr5 Ga14 129.96(11) 7_556 .
As20 Sr5 Ga14 129.37(10) 7_556 .
As21 Sr5 Ga14 41.16(7) . .
As25 Sr5 Ga14 84.86(9) . .
As19 Sr5 Ga14 84.50(8) 4 .
As11 Sr5 Ga14 40.68(7) . .
Ga20 Sr5 Ga14 66.92(8) . .
As10 Sr5 Sr9 51.13(7) 7_556 .
As20 Sr5 Sr9 131.11(10) 7_556 .
As21 Sr5 Sr9 51.26(7) . .
As25 Sr5 Sr9 51.40(7) . .
As19 Sr5 Sr9 127.63(10) 4 .
As11 Sr5 Sr9 127.34(10) . .
Ga20 Sr5 Sr9 89.02(8) . .
Ga14 Sr5 Sr9 89.38(8) . .
As10 Sr5 Sr7 131.12(10) 7_556 4
As20 Sr5 Sr7 51.14(7) 7_556 4
As21 Sr5 Sr7 127.21(9) . 4
As25 Sr5 Sr7 127.24(10) . 4
As19 Sr5 Sr7 51.01(7) 4 4
As11 Sr5 Sr7 51.13(7) . 4
Ga20 Sr5 Sr7 89.17(8) . 4
Ga14 Sr5 Sr7 88.69(8) . 4
Sr9 Sr5 Sr7 177.75(9) . 4
As10 Sr5 Sr1 39.31(6) 7_556 7_556
As20 Sr5 Sr1 77.38(7) 7_556 7_556
As21 Sr5 Sr1 116.21(9) . 7_556
As25 Sr5 Sr1 71.83(7) . 7_556
As19 Sr5 Sr1 102.75(8) 4 7_556
As11 Sr5 Sr1 166.51(9) . 7_556
Ga20 Sr5 Sr1 101.26(8) . 7_556
Ga14 Sr5 Sr1 152.79(9) . 7_556
Sr9 Sr5 Sr1 65.27(6) . 7_556
Sr7 Sr5 Sr1 116.42(8) 4 7_556
As10 Sr5 Sr2 77.27(7) 7_556 4
As20 Sr5 Sr2 39.30(6) 7_556 4
As21 Sr5 Sr2 166.60(9) . 4
As25 Sr5 Sr2 102.68(8) . 4
As19 Sr5 Sr2 71.76(7) 4 4
As11 Sr5 Sr2 116.11(9) . 4
Ga20 Sr5 Sr2 101.42(8) . 4
Ga14 Sr5 Sr2 152.23(9) . 4
Sr9 Sr5 Sr2 116.37(8) . 4
Sr7 Sr5 Sr2 65.32(6) 4 4
Sr1 Sr5 Sr2 51.10(5) 7_556 4
As10 Sr6 As14 101.26(10) 7_556 .
As10 Sr6 As22 100.90(10) 7_556 .
As14 Sr6 As22 82.38(9) . .
As10 Sr6 As6 82.40(9) 7_556 7_556
As14 Sr6 As6 175.66(11) . 7_556
As22 Sr6 As6 99.31(9) . 7_556
As10 Sr6 As16 177.75(11) 7_556 .
As14 Sr6 As16 80.43(9) . .
As22 Sr6 As16 80.76(9) . .
As6 Sr6 As16 95.85(9) 7_556 .
As10 Sr6 As16 82.48(9) 7_556 7_556
As14 Sr6 As16 98.30(10) . 7_556
As22 Sr6 As16 176.38(11) . 7_556
As6 Sr6 As16 79.76(9) 7_556 7_556
As16 Sr6 As16 95.83(9) . 7_556
As10 Sr6 Ga15 95.49(9) 7_556 .
As14 Sr6 Ga15 41.99(7) . .
As22 Sr6 Ga15 42.10(7) . .
As6 Sr6 Ga15 140.52(10) 7_556 .
As16 Sr6 Ga15 86.76(9) . .
As16 Sr6 Ga15 139.32(10) 7_556 .
As10 Sr6 Ga3 42.43(7) 7_556 7_556
As14 Sr6 Ga3 142.44(10) . 7_556
As22 Sr6 Ga3 94.23(9) . 7_556
As6 Sr6 Ga3 41.65(7) 7_556 7_556
As16 Sr6 Ga3 136.18(10) . 7_556
As16 Sr6 Ga3 87.39(8) 7_556 7_556
Ga15 Sr6 Ga3 118.06(9) . 7_556
As10 Sr6 Ga12 42.62(7) 7_556 7_556
As14 Sr6 Ga12 93.52(9) . 7_556
As22 Sr6 Ga12 141.95(10) . 7_556
As6 Sr6 Ga12 87.59(8) 7_556 7_556
As16 Sr6 Ga12 136.08(10) . 7_556
As16 Sr6 Ga12 41.64(7) 7_556 7_556
Ga15 Sr6 Ga12 117.18(9) . 7_556
Ga3 Sr6 Ga12 66.54(8) 7_556 7_556
As10 Sr6 Ga9 139.99(10) 7_556 .
As14 Sr6 Ga9 40.48(7) . .
As22 Sr6 Ga9 87.11(9) . .
As6 Sr6 Ga9 135.39(10) 7_556 .
As16 Sr6 Ga9 41.31(7) . .
As16 Sr6 Ga9 91.12(9) 7_556 .
Ga15 Sr6 Ga9 64.67(8) . .
Ga3 Sr6 Ga9 176.92(10) 7_556 .
Ga12 Sr6 Ga9 113.87(9) 7_556 .
As10 Sr6 Ga16 139.93(10) 7_556 .
As14 Sr6 Ga16 86.80(9) . .
As22 Sr6 Ga16 40.76(7) . .
As6 Sr6 Ga16 91.89(9) 7_556 .
As16 Sr6 Ga16 41.33(7) . .
As16 Sr6 Ga16 135.64(10) 7_556 .
Ga15 Sr6 Ga16 64.69(7) . .
Ga3 Sr6 Ga16 114.64(9) 7_556 .
Ga12 Sr6 Ga16 177.28(9) 7_556 .
Ga9 Sr6 Ga16 64.81(8) . .
As10 Sr6 Ga9 87.59(9) 7_556 7_556
As14 Sr6 Ga9 136.89(10) . 7_556
As22 Sr6 Ga9 137.73(10) . 7_556
As6 Sr6 Ga9 40.33(7) 7_556 7_556
As16 Sr6 Ga9 90.16(9) . 7_556
As16 Sr6 Ga9 40.58(7) 7_556 7_556
Ga15 Sr6 Ga9 176.88(10) . 7_556
Ga3 Sr6 Ga9 64.67(7) 7_556 7_556
Ga12 Sr6 Ga9 64.96(7) 7_556 7_556
Ga9 Sr6 Ga9 112.56(8) . 7_556
Ga16 Sr6 Ga9 113.09(9) . 7_556
As26 Sr7 As20 76.88(9) . 6
As26 Sr7 As19 140.66(11) . .
As20 Sr7 As19 88.07(9) 6 .
As26 Sr7 As11 140.46(11) . 4_545
As20 Sr7 As11 88.04(9) 6 4_545
As19 Sr7 As11 73.44(8) . 4_545
As26 Sr7 As27 91.97(10) . .
As20 Sr7 As27 141.98(11) 6 .
As19 Sr7 As27 77.81(9) . .
As11 Sr7 As27 120.26(10) 4_545 .
As26 Sr7 As33 91.66(9) . 3_545
As20 Sr7 As33 142.08(11) 6 3_545
As19 Sr7 As33 120.33(9) . 3_545
As11 Sr7 As33 78.09(10) 4_545 3_545
As27 Sr7 As33 73.23(10) . 3_545
As26 Sr7 Ga6 131.48(10) . 4_545
As20 Sr7 Ga6 128.27(10) 6 4_545
As19 Sr7 Ga6 86.18(9) . 4_545
As11 Sr7 Ga6 41.30(7) 4_545 4_545
As27 Sr7 Ga6 86.25(9) . 4_545
As33 Sr7 Ga6 41.63(7) 3_545 4_545
As26 Sr7 Ga21 131.37(11) . .
As20 Sr7 Ga21 128.75(10) 6 .
As19 Sr7 Ga21 41.76(7) . .
As11 Sr7 Ga21 86.37(9) 4_545 .
As27 Sr7 Ga21 41.01(8) . .
As33 Sr7 Ga21 85.83(8) 3_545 .
Ga6 Sr7 Ga21 69.74(8) 4_545 .
As26 Sr7 Sr11 50.68(7) . .
As20 Sr7 Sr11 127.56(10) 6 .
As19 Sr7 Sr11 130.98(10) . .
As11 Sr7 Sr11 130.93(10) 4_545 .
As27 Sr7 Sr11 53.26(8) . .
As33 Sr7 Sr11 52.94(9) 3_545 .
Ga6 Sr7 Sr11 92.72(8) 4_545 .
Ga21 Sr7 Sr11 92.31(9) . .
As26 Sr7 Sr5 126.58(9) . 4_545
As20 Sr7 Sr5 49.70(7) 6 4_545
As19 Sr7 Sr5 50.71(7) . 4_545
As11 Sr7 Sr5 50.79(7) 4_545 4_545
As27 Sr7 Sr5 128.52(10) . 4_545
As33 Sr7 Sr5 128.88(11) 3_545 4_545
Ga6 Sr7 Sr5 89.54(8) 4_545 4_545
Ga21 Sr7 Sr5 89.92(8) . 4_545
Sr11 Sr7 Sr5 177.26(9) . 4_545
As26 Sr7 Sr4 39.11(6) . .
As20 Sr7 Sr4 75.61(7) 6 .
As19 Sr7 Sr4 102.15(8) . .
As11 Sr7 Sr4 163.30(9) 4_545 .
As27 Sr7 Sr4 73.24(8) . .
As33 Sr7 Sr4 117.06(10) 3_545 .
Ga6 Sr7 Sr4 155.40(9) 4_545 .
Ga21 Sr7 Sr4 101.09(8) . .
Sr11 Sr7 Sr4 64.25(7) . .
Sr5 Sr7 Sr4 113.75(7) 4_545 .
As26 Sr7 Sr10 38.99(6) . .
As20 Sr7 Sr10 75.61(7) 6 .
As19 Sr7 Sr10 163.31(9) . .
As11 Sr7 Sr10 102.06(8) 4_545 .
As27 Sr7 Sr10 117.36(9) . .
As33 Sr7 Sr10 73.16(6) 3_545 .
Ga6 Sr7 Sr10 101.07(8) 4_545 .
Ga21 Sr7 Sr10 154.93(9) . .
Sr11 Sr7 Sr10 64.23(6) . .
Sr5 Sr7 Sr10 113.80(8) 4_545 .
Sr4 Sr7 Sr10 77.46(6) . .
As30 Sr8 As29 101.26(10) . .
As30 Sr8 As24 101.30(10) . .
As29 Sr8 As24 82.13(9) . .
As30 Sr8 As23 177.23(11) . .
As29 Sr8 As23 80.66(9) . .
As24 Sr8 As23 80.90(9) . .
As30 Sr8 As4 81.88(9) . 7
As29 Sr8 As4 99.25(10) . 7
As24 Sr8 As4 176.27(11) . 7
As23 Sr8 As4 95.87(9) . 7
As30 Sr8 As15 82.15(9) . 7
As29 Sr8 As15 175.72(11) . 7
As24 Sr8 As15 99.82(10) . 7
As23 Sr8 As15 95.84(9) . 7
As4 Sr8 As15 78.57(9) 7 7
As30 Sr8 Ga23 42.66(7) . .
As29 Sr8 Ga23 142.61(10) . .
As24 Sr8 Ga23 94.44(9) . .
As23 Sr8 Ga23 135.83(10) . .
As4 Sr8 Ga23 86.56(8) 7 .
As15 Sr8 Ga23 41.33(7) 7 .
As30 Sr8 Ga3 42.28(7) . 8
As29 Sr8 Ga3 94.11(9) . 8
As24 Sr8 Ga3 142.16(10) . 8
As23 Sr8 Ga3 135.89(10) . 8
As4 Sr8 Ga3 41.39(7) 7 8
As15 Sr8 Ga3 86.68(8) 7 8
Ga23 Sr8 Ga3 66.21(8) . 8
As30 Sr8 Ga24 95.70(9) . .
As29 Sr8 Ga24 41.75(7) . .
As24 Sr8 Ga24 42.12(7) . .
As23 Sr8 Ga24 87.07(8) . .
As4 Sr8 Ga24 139.99(10) 7 .
As15 Sr8 Ga24 140.99(10) 7 .
Ga23 Sr8 Ga24 118.29(9) . .
Ga3 Sr8 Ga24 117.55(9) 8 .
As30 Sr8 Ga17 140.20(10) . .
As29 Sr8 Ga17 86.70(9) . .
As24 Sr8 Ga17 40.66(7) . .
As23 Sr8 Ga17 41.55(7) . .
As4 Sr8 Ga17 135.78(10) 7 .
As15 Sr8 Ga17 92.31(9) 7 .
Ga23 Sr8 Ga17 114.58(9) . .
Ga3 Sr8 Ga17 177.15(9) 8 .
Ga24 Sr8 Ga17 64.73(7) . .
As30 Sr8 Ga22 140.04(10) . .
As29 Sr8 Ga22 40.60(7) . .
As24 Sr8 Ga22 86.86(9) . .
As23 Sr8 Ga22 41.36(7) . .
As4 Sr8 Ga22 91.94(9) 7 .
As15 Sr8 Ga22 135.43(10) 7 .
Ga23 Sr8 Ga22 176.67(9) . .
Ga3 Sr8 Ga22 114.37(9) 8 .
Ga24 Sr8 Ga22 64.59(7) . .
Ga17 Sr8 Ga22 64.67(8) . .
As30 Sr8 Ga10 87.05(9) . 7
As29 Sr8 Ga10 137.32(10) . 7
As24 Sr8 Ga10 137.68(10) . 7
As23 Sr8 Ga10 90.19(8) . 7
As4 Sr8 Ga10 40.00(7) 7 7
As15 Sr8 Ga10 39.73(7) 7 7
Ga23 Sr8 Ga10 64.11(7) . 7
Ga3 Sr8 Ga10 64.39(7) 8 7
Ga24 Sr8 Ga10 177.23(10) . 7
Ga17 Sr8 Ga10 113.27(9) . 7
Ga22 Sr8 Ga10 112.97(9) . 7
As30 Sr9 As10 77.41(9) 2_655 7_556
As30 Sr9 As21 140.81(11) 2_655 .
As10 Sr9 As21 88.03(9) 7_556 .
As30 Sr9 As25 140.86(11) 2_655 .
As10 Sr9 As25 88.03(9) 7_556 .
As21 Sr9 As25 73.20(8) . .
As30 Sr9 As34 91.75(9) 2_655 3_545
As10 Sr9 As34 142.09(11) 7_556 3_545
As21 Sr9 As34 119.97(9) . 3_545
As25 Sr9 As34 77.74(10) . 3_545
As30 Sr9 As27 91.67(10) 2_655 .
As10 Sr9 As27 142.02(11) 7_556 .
As21 Sr9 As27 77.75(9) . .
As25 Sr9 As27 120.04(10) . .
As34 Sr9 As27 73.38(10) 3_545 .
As30 Sr9 Ga24 131.45(10) 2_655 .
As10 Sr9 Ga24 128.65(11) 7_556 .
As21 Sr9 Ga24 85.80(9) . .
As25 Sr9 Ga24 41.61(7) . .
As34 Sr9 Ga24 41.21(7) 3_545 .
As27 Sr9 Ga24 85.67(9) . .
As30 Sr9 Ga19 131.41(11) 2_655 .
As10 Sr9 Ga19 128.56(10) 7_556 .
As21 Sr9 Ga19 41.53(7) . .
As25 Sr9 Ga19 85.82(8) . .
As34 Sr9 Ga19 85.69(8) 3_545 .
As27 Sr9 Ga19 41.28(7) . .
Ga24 Sr9 Ga19 68.97(8) . .
As30 Sr9 Sr11 50.53(7) 2_655 2_655
As10 Sr9 Sr11 127.94(10) 7_556 2_655
As21 Sr9 Sr11 130.85(10) . 2_655
As25 Sr9 Sr11 130.79(10) . 2_655
As34 Sr9 Sr11 53.13(8) 3_545 2_655
As27 Sr9 Sr11 53.18(8) . 2_655
Ga24 Sr9 Sr11 92.31(9) . 2_655
Ga19 Sr9 Sr11 92.41(9) . 2_655
As30 Sr9 Sr5 127.09(10) 2_655 .
As10 Sr9 Sr5 49.69(7) 7_556 .
As21 Sr9 Sr5 50.67(7) . .
As25 Sr9 Sr5 50.65(7) . .
As34 Sr9 Sr5 128.39(11) 3_545 .
As27 Sr9 Sr5 128.42(10) . .
Ga24 Sr9 Sr5 89.62(8) . .
Ga19 Sr9 Sr5 89.58(8) . .
Sr11 Sr9 Sr5 177.63(9) 2_655 .
As30 Sr9 Sr8 39.16(6) 2_655 2_655
As10 Sr9 Sr8 75.89(7) 7_556 2_655
As21 Sr9 Sr8 163.52(10) . 2_655
As25 Sr9 Sr8 102.24(8) . 2_655
As34 Sr9 Sr8 73.19(6) 3_545 2_655
As27 Sr9 Sr8 117.30(9) . 2_655
Ga24 Sr9 Sr8 101.34(8) . 2_655
Ga19 Sr9 Sr8 154.94(9) . 2_655
Sr11 Sr9 Sr8 64.25(6) 2_655 2_655
Sr5 Sr9 Sr8 114.00(8) . 2_655
As30 Sr9 Sr12 39.12(6) 2_655 2_655
As10 Sr9 Sr12 75.91(7) 7_556 2_655
As21 Sr9 Sr12 102.22(8) . 2_655
As25 Sr9 Sr12 163.54(9) . 2_655
As34 Sr9 Sr12 117.31(10) 3_545 2_655
As27 Sr9 Sr12 73.09(8) . 2_655
Ga24 Sr9 Sr12 154.84(9) . 2_655
Ga19 Sr9 Sr12 101.27(8) . 2_655
Sr11 Sr9 Sr12 64.30(7) 2_655 2_655
Sr5 Sr9 Sr12 114.02(8) . 2_655
Sr8 Sr9 Sr12 77.60(6) 2_655 2_655
As26 Sr10 As2 101.03(10) . 4_545
As26 Sr10 As28 101.09(10) . 2_655
As2 Sr10 As28 81.92(9) 4_545 2_655
As26 Sr10 As3 177.23(11) . 3_545
As2 Sr10 As3 80.96(9) 4_545 3_545
As28 Sr10 As3 81.06(9) 2_655 3_545
As26 Sr10 As3 82.30(9) . 7
As2 Sr10 As3 175.81(11) 4_545 7
As28 Sr10 As3 100.00(10) 2_655 7
As3 Sr10 As3 95.63(9) 3_545 7
As26 Sr10 As13 81.83(9) . 7
As2 Sr10 As13 99.55(9) 4_545 7
As28 Sr10 As13 176.46(11) 2_655 7
As3 Sr10 As13 95.97(9) 3_545 7
As3 Sr10 As13 78.32(9) 7 7
As26 Sr10 Ga23 42.59(7) . .
As2 Sr10 Ga23 142.26(10) 4_545 .
As28 Sr10 Ga23 94.29(9) 2_655 .
As3 Sr10 Ga23 135.82(10) 3_545 .
As3 Sr10 Ga23 41.59(7) 7 .
As13 Sr10 Ga23 86.50(8) 7 .
As26 Sr10 Ga18 42.10(7) . .
As2 Sr10 Ga18 94.32(9) 4_545 .
As28 Sr10 Ga18 141.84(10) 2_655 .
As3 Sr10 Ga18 136.13(10) 3_545 .
As3 Sr10 Ga18 86.45(8) 7 .
As13 Sr10 Ga18 41.47(7) 7 .
Ga23 Sr10 Ga18 65.93(8) . .
As26 Sr10 Ga6 95.88(9) . 3_545
As2 Sr10 Ga6 41.17(7) 4_545 3_545
As28 Sr10 Ga6 42.31(7) 2_655 3_545
As3 Sr10 Ga6 86.89(8) 3_545 3_545
As3 Sr10 Ga6 141.47(10) 7 3_545
As13 Sr10 Ga6 139.80(10) 7 3_545
Ga23 Sr10 Ga6 118.55(9) . 3_545
Ga18 Sr10 Ga6 117.61(9) . 3_545
As26 Sr10 Ga11 140.22(10) . 3_545
As2 Sr10 Ga11 86.42(9) 4_545 3_545
As28 Sr10 Ga11 40.78(7) 2_655 3_545
As3 Sr10 Ga11 41.48(7) 3_545 3_545
As3 Sr10 Ga11 92.63(9) 7 3_545
As13 Sr10 Ga11 135.91(10) 7 3_545
Ga23 Sr10 Ga11 114.83(9) . 3_545
Ga18 Sr10 Ga11 177.36(10) . 3_545
Ga6 Sr10 Ga11 64.48(7) 3_545 3_545
As26 Sr10 Ga2 139.92(10) . 3_545
As2 Sr10 Ga2 40.77(7) 4_545 3_545
As28 Sr10 Ga2 87.00(9) 2_655 3_545
As3 Sr10 Ga2 41.56(7) 3_545 3_545
As3 Sr10 Ga2 135.35(10) 7 3_545
As13 Sr10 Ga2 92.04(9) 7 3_545
Ga23 Sr10 Ga2 176.86(9) . 3_545
Ga18 Sr10 Ga2 114.57(9) . 3_545
Ga6 Sr10 Ga2 64.20(7) 3_545 3_545
Ga11 Sr10 Ga2 64.53(8) 3_545 3_545
As26 Sr10 Sr12 90.38(8) . .
As2 Sr10 Sr12 131.02(9) 4_545 .
As28 Sr10 Sr12 49.10(7) 2_655 .
As3 Sr10 Sr12 89.73(8) 3_545 .
As3 Sr10 Sr12 51.00(7) 7 .
As13 Sr10 Sr12 129.31(9) 7 .
Ga23 Sr10 Sr12 57.13(7) . .
Ga18 Sr10 Sr12 123.07(9) . .
Ga6 Sr10 Sr12 90.69(7) 3_545 .
Ga11 Sr10 Sr12 57.75(7) 3_545 .
Ga2 Sr10 Sr12 122.28(9) 3_545 .
As30 Sr11 As26 79.92(9) . .
As30 Sr11 As33 142.98(12) . 3_545
As26 Sr11 As33 92.12(10) . 3_545
As30 Sr11 As34 92.11(10) . 3_545
As26 Sr11 As34 143.02(11) . 3_545
As33 Sr11 As34 113.95(10) 3_545 3_545
As30 Sr11 As27 92.01(10) . 2_655
As26 Sr11 As27 142.79(12) . 2_655
As33 Sr11 As27 72.70(8) 3_545 2_655
As34 Sr11 As27 72.87(8) 3_545 2_655
As30 Sr11 As27 143.02(12) . .
As26 Sr11 As27 92.05(10) . .
As33 Sr11 As27 72.68(8) 3_545 .
As34 Sr11 As27 72.84(8) 3_545 .
As27 Sr11 As27 114.17(10) 2_655 .
As30 Sr11 Sr11 140.06(12) . 2_655
As26 Sr11 Sr11 140.02(12) . 2_655
As33 Sr11 Sr11 56.91(7) 3_545 2_655
As34 Sr11 Sr11 57.04(6) 3_545 2_655
As27 Sr11 Sr11 57.11(9) 2_655 2_655
As27 Sr11 Sr11 57.06(9) . 2_655
As30 Sr11 Sr7 131.43(10) . .
As26 Sr11 Sr7 51.52(7) . .
As33 Sr11 Sr7 52.69(6) 3_545 .
As34 Sr11 Sr7 125.36(10) 3_545 .
As27 Sr11 Sr7 125.38(11) 2_655 .
As27 Sr11 Sr7 52.53(8) . .
Sr11 Sr11 Sr7 88.51(9) 2_655 .
As30 Sr11 Sr9 51.43(7) . 2_655
As26 Sr11 Sr9 131.35(11) . 2_655
As33 Sr11 Sr9 125.40(10) 3_545 2_655
As34 Sr11 Sr9 52.68(6) 3_545 2_655
As27 Sr11 Sr9 52.71(8) 2_655 2_655
As27 Sr11 Sr9 125.51(11) . 2_655
Sr11 Sr11 Sr9 88.63(9) 2_655 2_655
Sr7 Sr11 Sr9 177.14(10) . 2_655
As30 Sr11 Sr8 39.74(6) . .
As26 Sr11 Sr8 77.44(8) . .
As33 Sr11 Sr8 168.81(10) 3_545 .
As34 Sr11 Sr8 73.77(7) 3_545 .
As27 Sr11 Sr8 118.15(10) 2_655 .
As27 Sr11 Sr8 103.31(9) . .
Sr11 Sr11 Sr8 130.12(5) 2_655 .
Sr7 Sr11 Sr8 116.45(8) . .
Sr9 Sr11 Sr8 65.57(7) 2_655 .
As30 Sr11 Sr4 77.40(8) . .
As26 Sr11 Sr4 39.74(6) . .
As33 Sr11 Sr4 118.20(9) 3_545 .
As34 Sr11 Sr4 103.30(8) 3_545 .
As27 Sr11 Sr4 168.72(11) 2_655 .
As27 Sr11 Sr4 73.78(8) . .
Sr11 Sr11 Sr4 130.14(12) 2_655 .
Sr7 Sr11 Sr4 65.64(7) . .
Sr9 Sr11 Sr4 116.38(9) 2_655 .
Sr8 Sr11 Sr4 50.82(5) . .
As30 Sr11 Sr12 39.68(6) . .
As26 Sr11 Sr12 77.38(8) . .
As33 Sr11 Sr12 103.32(8) 3_545 .
As34 Sr11 Sr12 118.14(9) 3_545 .
As27 Sr11 Sr12 73.65(8) 2_655 .
As27 Sr11 Sr12 168.68(11) . .
Sr11 Sr11 Sr12 130.07(12) 2_655 .
Sr7 Sr11 Sr12 116.48(9) . .
Sr9 Sr11 Sr12 65.58(7) 2_655 .
Sr8 Sr11 Sr12 78.59(6) . .
Sr4 Sr11 Sr12 99.78(7) . .
As30 Sr12 As22 101.07(10) . 2_655
As30 Sr12 As28 101.01(10) . 2_655
As22 Sr12 As28 81.73(9) 2_655 2_655
As30 Sr12 As13 177.34(11) . 3_545
As22 Sr12 As13 80.76(9) 2_655 3_545
As28 Sr12 As13 81.13(9) 2_655 3_545
As30 Sr12 As6 82.00(9) . 8
As22 Sr12 As6 99.03(9) 2_655 8
As28 Sr12 As6 176.73(11) 2_655 8
As13 Sr12 As6 95.83(9) 3_545 8
As30 Sr12 As3 82.29(9) . 7
As22 Sr12 As3 176.01(11) 2_655 7
As28 Sr12 As3 99.82(10) 2_655 7
As13 Sr12 As3 95.81(9) 3_545 7
As6 Sr12 As3 79.23(9) 8 7
As30 Sr12 Ga23 42.61(7) . .
As22 Sr12 Ga23 142.34(10) 2_655 .
As28 Sr12 Ga23 94.45(9) 2_655 .
As13 Sr12 Ga23 135.95(10) 3_545 .
As6 Sr12 Ga23 86.89(8) 8 .
As3 Sr12 Ga23 41.44(7) 7 .
As30 Sr12 Ga3 42.24(7) . 8
As22 Sr12 Ga3 94.12(9) 2_655 8
As28 Sr12 Ga3 141.77(10) 2_655 8
As13 Sr12 Ga3 135.99(10) 3_545 8
As6 Sr12 Ga3 41.45(7) 8 8
As3 Sr12 Ga3 86.93(8) 7 8
Ga23 Sr12 Ga3 66.13(7) . 8
As30 Sr12 Ga21 95.51(9) . 2_655
As22 Sr12 Ga21 41.28(7) 2_655 2_655
As28 Sr12 Ga21 42.13(7) 2_655 2_655
As13 Sr12 Ga21 87.14(9) 3_545 2_655
As6 Sr12 Ga21 139.29(10) 8 2_655
As3 Sr12 Ga21 141.02(10) 7 2_655
Ga23 Sr12 Ga21 118.32(9) . 2_655
Ga3 Sr12 Ga21 117.22(9) 8 2_655
As30 Sr12 Ga11 140.08(10) . 3_545
As22 Sr12 Ga11 86.55(9) 2_655 3_545
As28 Sr12 Ga11 40.82(7) 2_655 3_545
As13 Sr12 Ga11 41.63(7) 3_545 3_545
As6 Sr12 Ga11 135.95(10) 8 3_545
As3 Sr12 Ga11 92.23(9) 7 3_545
Ga23 Sr12 Ga11 114.68(9) . 3_545
Ga3 Sr12 Ga11 177.39(9) 8 3_545
Ga21 Sr12 Ga11 64.81(7) 2_655 3_545
As30 Sr12 Ga16 140.20(10) . 2_655
As22 Sr12 Ga16 40.93(7) 2_655 2_655
As28 Sr12 Ga16 86.71(9) 2_655 2_655
As13 Sr12 Ga16 41.13(7) 3_545 2_655
As6 Sr12 Ga16 91.79(9) 8 2_655
As3 Sr12 Ga16 135.27(10) 7 2_655
Ga23 Sr12 Ga16 176.66(9) . 2_655
Ga3 Sr12 Ga16 114.63(9) 8 2_655
Ga21 Sr12 Ga16 64.49(7) 2_655 2_655
Ga11 Sr12 Ga16 64.41(8) 3_545 2_655
As30 Sr12 Ga2 87.18(8) . 7
As22 Sr12 Ga2 137.36(10) 2_655 7
As28 Sr12 Ga2 138.14(10) 2_655 7
As13 Sr12 Ga2 90.17(8) 3_545 7
As6 Sr12 Ga2 40.23(7) 8 7
As3 Sr12 Ga2 40.14(7) 7 7
Ga23 Sr12 Ga2 64.32(7) . 7
Ga3 Sr12 Ga2 64.41(7) 8 7
Ga21 Sr12 Ga2 177.18(10) 2_655 7
Ga11 Sr12 Ga2 113.49(9) 3_545 7
Ga16 Sr12 Ga2 112.84(9) 2_655 7
As1 Ga1 As8 113.18(14) 2 .
As1 Ga1 As5 110.28(14) 2 2
As8 Ga1 As5 107.90(14) . 2
As1 Ga1 As4 109.81(14) 2 .
As8 Ga1 As4 107.34(14) . .
As5 Ga1 As4 108.16(13) 2 .
As1 Ga1 Sr1 142.14(13) 2 6
As8 Ga1 Sr1 54.06(9) . 6
As5 Ga1 Sr1 56.01(9) 2 6
As4 Ga1 Sr1 108.04(11) . 6
As1 Ga1 Sr2 141.71(13) 2 .
As8 Ga1 Sr2 53.89(9) . .
As5 Ga1 Sr2 108.00(11) 2 .
As4 Ga1 Sr2 55.76(9) . .
Sr1 Ga1 Sr2 64.99(7) 6 .
As1 Ga1 Sr1 138.09(12) 2 2
As8 Ga1 Sr1 108.73(12) . 2
As5 Ga1 Sr1 55.06(9) 2 2
As4 Ga1 Sr1 55.00(9) . 2
Sr1 Ga1 Sr1 67.56(8) 6 2
Sr2 Ga1 Sr1 67.32(7) . 2
As7 Ga2 As2 112.81(14) . 2
As7 Ga2 As3 110.57(14) . .
As2 Ga2 As3 107.66(14) 2 .
As7 Ga2 As6 110.97(14) . 2
As2 Ga2 As6 107.83(14) 2 2
As3 Ga2 As6 106.75(13) . 2
As7 Ga2 Sr10 142.00(13) . 3_455
As2 Ga2 Sr10 54.07(9) 2 3_455
As3 Ga2 Sr10 55.79(9) . 3_455
As6 Ga2 Sr10 107.02(11) 2 3_455
As7 Ga2 Sr3 142.37(13) . 2
As2 Ga2 Sr3 54.20(9) 2 2
As3 Ga2 Sr3 107.05(11) . 2
As6 Ga2 Sr3 55.78(9) 2 2
Sr10 Ga2 Sr3 64.39(7) 3_455 2
As7 Ga2 Sr12 138.55(13) . 7
As2 Ga2 Sr12 108.64(12) 2 7
As3 Ga2 Sr12 54.50(9) . 7
As6 Ga2 Sr12 54.13(9) 2 7
Sr10 Ga2 Sr12 67.06(7) 3_455 7
Sr3 Ga2 Sr12 66.87(7) 2 7
As4 Ga3 As6 112.44(13) 2 .
As4 Ga3 As30 109.12(13) 2 8_456
As6 Ga3 As30 109.31(14) . 8_456
As4 Ga3 As10 109.85(14) 2 .
As6 Ga3 As10 109.33(14) . .
As30 Ga3 As10 106.62(13) 8_456 .
As4 Ga3 Sr1 58.06(9) 2 .
As6 Ga3 Sr1 143.05(13) . .
As30 Ga3 Sr1 107.35(11) 8_456 .
As10 Ga3 Sr1 54.46(9) . .
As4 Ga3 Sr6 143.47(13) 2 7_556
As6 Ga3 Sr6 57.46(9) . 7_556
As30 Ga3 Sr6 107.18(11) 8_456 7_556
As10 Ga3 Sr6 54.61(9) . 7_556
Sr1 Ga3 Sr6 106.82(9) . 7_556
As4 Ga3 Sr8 57.69(9) 2 8_456
As6 Ga3 Sr8 143.28(12) . 8_456
As30 Ga3 Sr8 54.38(9) 8_456 8_456
As10 Ga3 Sr8 107.07(11) . 8_456
Sr1 Ga3 Sr8 66.36(7) . 8_456
Sr6 Ga3 Sr8 152.27(10) 7_556 8_456
As4 Ga3 Sr12 142.75(12) 2 8_456
As6 Ga3 Sr12 57.76(9) . 8_456
As30 Ga3 Sr12 54.33(9) 8_456 8_456
As10 Ga3 Sr12 107.09(11) . 8_456
Sr1 Ga3 Sr12 152.29(10) . 8_456
Sr6 Ga3 Sr12 66.20(7) 7_556 8_456
Sr8 Ga3 Sr12 106.59(9) 8_456 8_456
As9 Ga4 As32 110.08(13) . .
As9 Ga4 As1 109.01(15) . 2
As32 Ga4 As1 108.46(13) . 2
As9 Ga4 As7 109.54(14) . .
As32 Ga4 As7 108.43(15) . .
As1 Ga4 As7 111.31(14) 2 .
As25 Ga5 As31 117.61(14) 7_556 5_556
As25 Ga5 As8 105.41(14) 7_556 6_556
As31 Ga5 As8 109.73(16) 5_556 6_556
As25 Ga5 As29 105.63(15) 7_556 8_456
As31 Ga5 As29 109.57(13) 5_556 8_456
As8 Ga5 As29 108.48(14) 6_556 8_456
As25 Ga5 Sr1 101.98(12) 7_556 .
As31 Ga5 Sr1 140.41(12) 5_556 .
As8 Ga5 Sr1 55.59(9) 6_556 .
As29 Ga5 Sr1 55.78(9) 8_456 .
As11 Ga6 As33 114.62(13) . .
As11 Ga6 As2 114.44(15) . 2
As33 Ga6 As2 108.02(13) . 2
As11 Ga6 As28 108.96(14) . 4
As33 Ga6 As28 103.14(15) . 4
As2 Ga6 As28 106.80(13) 2 4
As11 Ga6 Sr7 61.75(10) . 4
As33 Ga6 Sr7 62.67(8) . 4
As2 Ga6 Sr7 162.18(13) 2 4
As28 Ga6 Sr7 90.51(11) 4 4
As11 Ga6 Sr10 142.04(13) . 3_455
As33 Ga6 Sr10 102.98(10) . 3_455
As2 Ga6 Sr10 54.42(9) 2 3_455
As28 Ga6 Sr10 54.82(9) 4 3_455
Sr7 Ga6 Sr10 140.08(10) 4 3_455
As32 Ga7 As11 117.52(13) . .
As32 Ga7 As2 110.03(13) . .
As11 Ga7 As2 104.98(15) . .
As32 Ga7 As14 110.18(15) . .
As11 Ga7 As14 104.97(14) . .
As2 Ga7 As14 108.72(14) . .
As32 Ga7 Sr3 140.95(12) . .
As11 Ga7 Sr3 101.53(11) . .
As2 Ga7 Sr3 55.84(9) . .
As14 Ga7 Sr3 55.58(9) . .
As9 Ga8 As31 110.47(13) . .
As9 Ga8 As12 109.31(14) . .
As31 Ga8 As12 108.71(16) . .
As9 Ga8 As1 108.51(15) . .
As31 Ga8 As1 108.56(13) . .
As12 Ga8 As1 111.26(14) . .
As1 Ga9 As14 113.39(15) . .
As1 Ga9 As6 110.41(15) . .
As14 Ga9 As6 107.84(15) . .
As1 Ga9 As16 110.02(15) . .
As14 Ga9 As16 107.27(14) . .
As6 Ga9 As16 107.71(14) . .
As1 Ga9 Sr3 142.00(13) . .
As14 Ga9 Sr3 53.99(9) . .
As6 Ga9 Sr3 55.88(9) . .
As16 Ga9 Sr3 107.98(12) . .
As1 Ga9 Sr6 141.77(14) . .
As14 Ga9 Sr6 53.69(9) . .
As6 Ga9 Sr6 107.80(12) . .
As16 Ga9 Sr6 55.79(9) . .
Sr3 Ga9 Sr6 65.09(7) . .
As1 Ga9 Sr6 138.14(13) . 7_556
As14 Ga9 Sr6 108.47(12) . 7_556
As6 Ga9 Sr6 54.58(9) . 7_556
As16 Ga9 Sr6 55.04(9) . 7_556
Sr3 Ga9 Sr6 67.39(7) . 7_556
Sr6 Ga9 Sr6 67.44(8) . 7_556
As7 Ga10 As18 112.81(14) . .
As7 Ga10 As15 111.02(15) . .
As18 Ga10 As15 108.21(14) . .
As7 Ga10 As4 110.71(14) . .
As18 Ga10 As4 107.45(14) . .
As15 Ga10 As4 106.37(14) . .
As7 Ga10 Sr4 142.32(13) . .
As18 Ga10 Sr4 54.14(9) . .
As15 Ga10 Sr4 56.11(9) . .
As4 Ga10 Sr4 106.97(12) . .
As7 Ga10 Sr2 141.98(13) . .
As18 Ga10 Sr2 53.98(9) . .
As15 Ga10 Sr2 106.99(12) . .
As4 Ga10 Sr2 55.67(9) . .
Sr4 Ga10 Sr2 64.37(7) . .
As7 Ga10 Sr8 138.58(13) . 7
As18 Ga10 Sr8 108.61(12) . 7
As15 Ga10 Sr8 54.23(9) . 7
As4 Ga10 Sr8 54.04(9) . 7
Sr4 Ga10 Sr8 67.20(7) . 7
Sr2 Ga10 Sr8 66.83(7) . 7
As17 Ga11 As28 112.80(14) . 4
As17 Ga11 As3 110.92(15) . .
As28 Ga11 As3 108.61(14) 4 .
As17 Ga11 As13 110.95(14) . .
As28 Ga11 As13 108.07(15) 4 .
As3 Ga11 As13 105.15(13) . .
As17 Ga11 Sr12 142.49(13) . 3_455
As28 Ga11 Sr12 54.31(9) 4 3_455
As3 Ga11 Sr12 106.55(11) . 3_455
As13 Ga11 Sr12 55.91(9) . 3_455
As17 Ga11 Sr10 142.27(13) . 3_455
As28 Ga11 Sr10 54.71(9) 4 3_455
As3 Ga11 Sr10 55.88(9) . 3_455
As13 Ga11 Sr10 106.74(11) . 3_455
Sr12 Ga11 Sr10 64.47(7) 3_455 3_455
As5 Ga12 As16 111.76(13) . .
As5 Ga12 As20 109.69(14) . .
As16 Ga12 As20 109.12(14) . .
As5 Ga12 As10 109.40(14) . .
As16 Ga12 As10 108.94(14) . .
As20 Ga12 As10 107.83(13) . .
As5 Ga12 Sr2 57.98(9) . 6_556
As16 Ga12 Sr2 142.73(13) . 6_556
As20 Ga12 Sr2 54.63(9) . 6_556
As10 Ga12 Sr2 108.12(11) . 6_556
As5 Ga12 Sr1 58.03(9) . .
As16 Ga12 Sr1 142.48(13) . .
As20 Ga12 Sr1 108.15(11) . .
As10 Ga12 Sr1 54.35(9) . .
Sr2 Ga12 Sr1 67.00(7) 6_556 .
As5 Ga12 Sr3 142.71(13) . 7_556
As16 Ga12 Sr3 57.62(9) . 7_556
As20 Ga12 Sr3 54.33(9) . 7_556
As10 Ga12 Sr3 107.73(11) . 7_556
Sr2 Ga12 Sr3 106.72(9) 6_556 7_556
Sr1 Ga12 Sr3 153.00(10) . 7_556
As5 Ga12 Sr6 142.40(13) . 7_556
As16 Ga12 Sr6 57.59(9) . 7_556
As20 Ga12 Sr6 107.73(11) . 7_556
As10 Ga12 Sr6 54.23(9) . 7_556
Sr2 Ga12 Sr6 153.10(10) 6_556 7_556
Sr1 Ga12 Sr6 106.36(9) . 7_556
Sr3 Ga12 Sr6 66.69(7) 7_556 7_556
As9 Ga13 As19 117.54(14) . .
As9 Ga13 As8 110.14(15) . .
As19 Ga13 As8 104.63(15) . .
As9 Ga13 As18 110.71(15) . .
As19 Ga13 As18 104.64(14) . .
As8 Ga13 As18 108.68(14) . .
As9 Ga13 Sr2 141.28(13) . .
As19 Ga13 Sr2 101.18(12) . .
As8 Ga13 Sr2 55.52(9) . .
As18 Ga13 Sr2 55.76(9) . .
As11 Ga14 As17 108.07(15) . .
As11 Ga14 As21 108.41(14) . .
As17 Ga14 As21 107.23(14) . .
As11 Ga14 As7 112.14(14) . .
As17 Ga14 As7 109.04(14) . .
As21 Ga14 As7 111.78(15) . .
As11 Ga14 Sr5 59.69(9) . .
As17 Ga14 Sr5 91.27(11) . .
As21 Ga14 Sr5 59.41(9) . .
As7 Ga14 Sr5 159.68(14) . .
As21 Ga15 As9 117.19(14) . .
As21 Ga15 As14 105.32(14) . .
As9 Ga15 As14 109.66(14) . .
As21 Ga15 As22 105.30(14) . .
As9 Ga15 As22 109.98(15) . .
As14 Ga15 As22 109.04(14) . .
As21 Ga15 Sr6 102.05(11) . .
As9 Ga15 Sr6 140.76(13) . .
As14 Ga15 Sr6 55.66(9) . .
As22 Ga15 Sr6 56.14(9) . .
As12 Ga16 As22 112.57(14) . .
As12 Ga16 As13 111.38(15) . 4_545
As22 Ga16 As13 107.58(14) . 4_545
As12 Ga16 As16 110.86(14) . .
As22 Ga16 As16 107.34(14) . .
As13 Ga16 As16 106.82(14) 4_545 .
As12 Ga16 Sr12 142.22(13) . 2_655
As22 Ga16 Sr12 53.95(9) . 2_655
As13 Ga16 Sr12 55.74(9) 4_545 2_655
As16 Ga16 Sr12 106.91(11) . 2_655
As12 Ga16 Sr6 141.69(13) . .
As22 Ga16 Sr6 53.94(9) . .
As13 Ga16 Sr6 106.93(11) 4_545 .
As16 Ga16 Sr6 55.56(9) . .
Sr12 Ga16 Sr6 64.37(7) 2_655 .
As12 Ga16 Sr3 139.01(13) . 7_556
As22 Ga16 Sr3 108.41(12) . 7_556
As13 Ga16 Sr3 54.36(9) 4_545 7_556
As16 Ga16 Sr3 54.26(9) . 7_556
Sr12 Ga16 Sr3 67.05(7) 2_655 7_556
Sr6 Ga16 Sr3 66.89(7) . 7_556
As17 Ga17 As24 112.55(14) . .
As17 Ga17 As23 110.70(15) . .
As24 Ga17 As23 108.33(14) . .
As17 Ga17 As15 110.89(14) . .
As24 Ga17 As15 108.58(14) . .
As23 Ga17 As15 105.51(14) . .
As17 Ga17 Sr4 142.30(13) . .
As24 Ga17 Sr4 54.50(9) . .
As23 Ga17 Sr4 106.98(11) . .
As15 Ga17 Sr4 56.16(9) . .
As17 Ga17 Sr8 142.12(13) . .
As24 Ga17 Sr8 54.41(9) . .
As23 Ga17 Sr8 56.06(9) . .
As15 Ga17 Sr8 106.96(12) . .
Sr4 Ga17 Sr8 64.50(7) . .
As23 Ga18 As13 111.74(14) 7 7
As23 Ga18 As26 109.61(14) 7 .
As13 Ga18 As26 109.48(14) 7 .
As23 Ga18 As20 109.89(14) 7 6
As13 Ga18 As20 109.75(14) 7 6
As26 Ga18 As20 106.22(13) . 6
As23 Ga18 Sr2 58.11(9) 7 .
As13 Ga18 Sr2 143.07(13) 7 .
As26 Ga18 Sr2 107.20(11) . .
As20 Ga18 Sr2 54.53(9) 6 .
As23 Ga18 Sr3 143.20(13) 7 4_545
As13 Ga18 Sr3 57.96(9) 7 4_545
As26 Ga18 Sr3 106.95(11) . 4_545
As20 Ga18 Sr3 54.58(9) 6 4_545
Sr2 Ga18 Sr3 106.84(9) . 4_545
As23 Ga18 Sr4 58.09(9) 7 .
As13 Ga18 Sr4 143.11(13) 7 .
As26 Ga18 Sr4 54.47(9) . .
As20 Ga18 Sr4 106.85(12) 6 .
Sr2 Ga18 Sr4 66.20(7) . .
Sr3 Ga18 Sr4 152.07(10) 4_545 .
As23 Ga18 Sr10 142.95(13) 7 .
As13 Ga18 Sr10 58.00(9) 7 .
As26 Ga18 Sr10 54.35(9) . .
As20 Ga18 Sr10 106.89(11) 6 .
Sr2 Ga18 Sr10 152.20(10) . .
Sr3 Ga18 Sr10 66.10(7) 4_545 .
Sr4 Ga18 Sr10 106.69(9) . .
As27 Ga19 As21 113.64(13) . .
As27 Ga19 As18 108.08(14) . .
As21 Ga19 As18 113.89(14) . .
As27 Ga19 As24 104.47(14) . .
As21 Ga19 As24 108.84(14) . .
As18 Ga19 As24 107.34(13) . .
As27 Ga19 Sr9 62.45(10) . .
As21 Ga19 Sr9 61.33(9) . .
As18 Ga19 Sr9 161.28(13) . .
As24 Ga19 Sr9 91.04(11) . .
As27 Ga19 Sr4 103.86(12) . .
As21 Ga19 Sr4 142.23(12) . .
As18 Ga19 Sr4 54.92(9) . .
As24 Ga19 Sr4 55.03(9) . .
Sr9 Ga19 Sr4 140.71(10) . .
As25 Ga20 As19 108.62(14) . 4
As25 Ga20 As12 111.91(14) . 4
As19 Ga20 As12 111.51(15) 4 4
As25 Ga20 As17 107.93(15) . .
As19 Ga20 As17 107.12(14) 4 .
As12 Ga20 As17 109.57(14) 4 .
As25 Ga20 Sr5 59.67(10) . .
As19 Ga20 Sr5 59.56(10) 4 .
As12 Ga20 Sr5 159.24(13) 4 .
As17 Ga20 Sr5 91.19(11) . .
As27 Ga21 As19 113.73(14) . .
As27 Ga21 As22 108.77(15) . .
As19 Ga21 As22 113.86(15) . .
As27 Ga21 As28 104.20(14) . .
As19 Ga21 As28 108.37(15) . .
As22 Ga21 As28 107.27(14) . .
As27 Ga21 Sr7 62.49(10) . .
As19 Ga21 Sr7 61.16(10) . .
As22 Ga21 Sr7 161.83(14) . .
As28 Ga21 Sr7 90.65(11) . .
As27 Ga21 Sr12 104.13(12) . 2_655
As19 Ga21 Sr12 141.78(13) . 2_655
As22 Ga21 Sr12 54.97(9) . 2_655
As28 Ga21 Sr12 54.95(9) . 2_655
Sr7 Ga21 Sr12 140.51(10) . 2_655
As12 Ga22 As29 112.61(14) 4 .
As12 Ga22 As5 110.96(15) 4 4
As29 Ga22 As5 107.64(14) . 4
As12 Ga22 As23 110.85(14) 4 .
As29 Ga22 As23 107.82(14) . .
As5 Ga22 As23 106.71(14) 4 .
As12 Ga22 Sr8 141.97(14) 4 .
As29 Ga22 Sr8 54.13(9) . .
As5 Ga22 Sr8 107.07(12) 4 .
As23 Ga22 Sr8 55.82(9) . .
As12 Ga22 Sr1 142.02(13) 4 8
As29 Ga22 Sr1 54.03(9) . 8
As5 Ga22 Sr1 55.77(9) 4 8
As23 Ga22 Sr1 107.12(12) . 8
Sr8 Ga22 Sr1 64.49(7) . 8
As12 Ga22 Sr2 138.81(13) 4 7
As29 Ga22 Sr2 108.59(12) . 7
As5 Ga22 Sr2 54.17(9) 4 7
As23 Ga22 Sr2 54.42(9) . 7
Sr8 Ga22 Sr2 67.08(7) . 7
Sr1 Ga22 Sr2 66.95(7) 8 7
As15 Ga23 As3 112.12(14) 7 7
As15 Ga23 As26 109.56(13) 7 .
As3 Ga23 As26 109.05(13) 7 .
As15 Ga23 As30 109.35(14) 7 .
As3 Ga23 As30 109.61(14) 7 .
As26 Ga23 As30 107.02(13) . .
As15 Ga23 Sr4 58.03(9) 7 .
As3 Ga23 Sr4 143.08(12) 7 .
As26 Ga23 Sr4 54.51(9) . .
As30 Ga23 Sr4 107.03(11) . .
As15 Ga23 Sr10 143.47(13) 7 .
As3 Ga23 Sr10 57.69(9) 7 .
As26 Ga23 Sr10 54.42(9) . .
As30 Ga23 Sr10 106.93(11) . .
Sr4 Ga23 Sr10 106.97(9) . .
As15 Ga23 Sr8 57.95(9) 7 .
As3 Ga23 Sr8 143.57(13) 7 .
As26 Ga23 Sr8 107.13(11) . .
As30 Ga23 Sr8 54.39(9) . .
Sr4 Ga23 Sr8 65.94(7) . .
Sr10 Ga23 Sr8 151.86(10) . .
As15 Ga23 Sr12 143.14(13) 7 .
As3 Ga23 Sr12 58.16(9) 7 .
As26 Ga23 Sr12 107.04(11) . .
As30 Ga23 Sr12 54.33(9) . .
Sr4 Ga23 Sr12 151.87(10) . .
Sr10 Ga23 Sr12 65.91(7) . .
Sr8 Ga23 Sr12 106.72(9) . .
As34 Ga24 As25 114.20(13) 3_545 .
As34 Ga24 As29 108.14(13) 3_545 .
As25 Ga24 As29 112.98(14) . .
As34 Ga24 As24 104.71(15) 3_545 .
As25 Ga24 As24 109.02(13) . .
As29 Ga24 As24 107.26(13) . .
As34 Ga24 Sr9 62.72(8) 3_545 .
As25 Ga24 Sr9 61.78(10) . .
As29 Ga24 Sr9 161.16(13) . .
As24 Ga24 Sr9 91.32(11) . .
As34 Ga24 Sr8 103.83(10) 3_545 .
As25 Ga24 Sr8 141.78(12) . .
As29 Ga24 Sr8 55.01(9) . .
As24 Ga24 Sr8 54.98(9) . .
Sr9 Ga24 Sr8 140.97(10) . .
Ga9 As1 Ga1 112.39(14) . 2
Ga9 As1 Ga4 108.79(15) . 2
Ga1 As1 Ga4 108.50(14) 2 2
Ga9 As1 Ga8 108.65(14) . .
Ga1 As1 Ga8 108.48(14) 2 .
Ga4 As1 Ga8 110.01(13) 2 .
Ga2 As2 Ga6 107.64(14) 2 2
Ga2 As2 Ga7 106.71(15) 2 .
Ga6 As2 Ga7 107.42(14) 2 .
Ga2 As2 Sr10 85.16(11) 2 4
Ga6 As2 Sr10 84.40(11) 2 4
Ga7 As2 Sr10 159.05(14) . 4
Ga2 As2 Sr3 85.14(11) 2 .
Ga6 As2 Sr3 160.37(14) 2 .
Ga7 As2 Sr3 82.04(11) . .
Sr10 As2 Sr3 81.86(9) 4 .
Ga23 As3 Ga11 109.22(13) 7 .
Ga23 As3 Ga2 107.96(14) 7 .
Ga11 As3 Ga2 106.00(13) . .
Ga23 As3 Sr10 160.28(13) 7 3_455
Ga11 As3 Sr10 82.64(11) . 3_455
Ga2 As3 Sr10 82.65(11) . 3_455
Ga23 As3 Sr10 80.72(10) 7 7
Ga11 As3 Sr10 86.91(11) . 7
Ga2 As3 Sr10 160.29(13) . 7
Sr10 As3 Sr10 84.37(9) 3_455 7
Ga23 As3 Sr12 80.40(10) 7 7
Ga11 As3 Sr12 161.19(13) . 7
Ga2 As3 Sr12 85.36(11) . 7
Sr10 As3 Sr12 84.07(9) 3_455 7
Sr10 As3 Sr12 78.58(8) 7 7
Ga3 As4 Ga10 108.61(14) 2 .
Ga3 As4 Ga1 107.58(13) 2 .
Ga10 As4 Ga1 107.51(13) . .
Ga3 As4 Sr2 160.20(13) 2 .
Ga10 As4 Sr2 83.18(11) . .
Ga1 As4 Sr2 82.81(11) . .
Ga3 As4 Sr8 80.91(10) 2 7
Ga10 As4 Sr8 85.97(11) . 7
Ga1 As4 Sr8 159.97(13) . 7
Sr2 As4 Sr8 84.22(9) . 7
Ga3 As4 Sr1 80.41(10) 2 2
Ga10 As4 Sr1 161.31(13) . 2
Ga1 As4 Sr1 84.28(11) . 2
Sr2 As4 Sr1 84.03(9) . 2
Sr8 As4 Sr1 79.23(8) 7 2
Ga12 As5 Ga1 108.43(14) . 2
Ga12 As5 Ga22 108.47(14) . 4_545
Ga1 As5 Ga22 106.99(13) 2 4_545
Ga12 As5 Sr1 159.90(13) . 5_556
Ga1 As5 Sr1 82.81(11) 2 5_556
Ga22 As5 Sr1 82.92(11) 4_545 5_556
Ga12 As5 Sr2 80.39(10) . 6_556
Ga1 As5 Sr2 160.60(13) 2 6_556
Ga22 As5 Sr2 85.54(11) 4_545 6_556
Sr1 As5 Sr2 84.18(9) 5_556 6_556
Ga12 As5 Sr1 80.50(11) . .
Ga1 As5 Sr1 84.56(11) 2 .
Ga22 As5 Sr1 161.40(13) 4_545 .
Sr1 As5 Sr1 84.18(9) 5_556 .
Sr2 As5 Sr1 79.85(9) 6_556 .
Ga3 As6 Ga9 108.10(14) . .
Ga3 As6 Ga2 108.10(13) . 2
Ga9 As6 Ga2 106.90(13) . 2
Ga3 As6 Sr6 80.88(10) . 7_556
Ga9 As6 Sr6 85.10(11) . 7_556
Ga2 As6 Sr6 161.11(13) 2 7_556
Ga3 As6 Sr3 160.57(13) . .
Ga9 As6 Sr3 83.07(11) . .
Ga2 As6 Sr3 82.69(11) 2 .
Sr6 As6 Sr3 84.41(9) 7_556 .
Ga3 As6 Sr12 80.80(11) . 8_456
Ga9 As6 Sr12 160.68(13) . 8_456
Ga2 As6 Sr12 85.64(11) 2 8_456
Sr6 As6 Sr12 79.35(8) 7_556 8_456
Sr3 As6 Sr12 84.07(9) . 8_456
Ga2 As7 Ga10 111.59(14) . .
Ga2 As7 Ga4 108.46(14) . .
Ga10 As7 Ga4 107.98(15) . .
Ga2 As7 Ga14 109.33(15) . .
Ga10 As7 Ga14 109.32(14) . .
Ga4 As7 Ga14 110.14(13) . .
Ga1 As8 Ga13 107.26(14) . .
Ga1 As8 Ga5 107.52(14) . 6
Ga13 As8 Ga5 107.55(14) . 6
Ga1 As8 Sr2 85.61(11) . .
Ga13 As8 Sr2 82.58(11) . .
Ga5 As8 Sr2 159.38(14) 6 .
Ga1 As8 Sr1 85.33(11) . 6
Ga13 As8 Sr1 159.96(14) . 6
Ga5 As8 Sr1 82.39(11) 6 6
Sr2 As8 Sr1 82.94(9) . 6
Ga8 As9 Ga13 108.26(15) . .
Ga8 As9 Ga4 110.40(14) . .
Ga13 As9 Ga4 111.27(14) . .
Ga8 As9 Ga15 111.79(14) . .
Ga13 As9 Ga15 106.66(14) . .
Ga4 As9 Ga15 108.41(15) . .
Ga3 As10 Ga12 107.34(13) . .
Ga3 As10 Sr1 83.04(11) . .
Ga12 As10 Sr1 82.78(11) . .
Ga3 As10 Sr6 82.96(11) . 7_556
Ga12 As10 Sr6 83.15(11) . 7_556
Sr1 As10 Sr6 156.20(11) . 7_556
Ga3 As10 Sr5 166.64(13) . 7_556
Ga12 As10 Sr5 86.02(11) . 7_556
Sr1 As10 Sr5 98.99(10) . 7_556
Sr6 As10 Sr5 99.08(10) 7_556 7_556
Ga3 As10 Sr9 87.45(11) . 7_556
Ga12 As10 Sr9 165.21(13) . 7_556
Sr1 As10 Sr9 99.31(10) . 7_556
Sr6 As10 Sr9 99.19(10) 7_556 7_556
Sr5 As10 Sr9 79.19(9) 7_556 7_556
Ga7 As11 Ga6 103.40(14) . .
Ga7 As11 Ga14 104.96(15) . .
Ga6 As11 Ga14 109.10(13) . .
Ga7 As11 Sr5 106.42(12) . .
Ga6 As11 Sr5 145.44(13) . .
Ga14 As11 Sr5 79.63(11) . .
Ga7 As11 Sr7 106.67(12) . 4
Ga6 As11 Sr7 76.95(11) . 4
Ga14 As11 Sr7 145.29(13) . 4
Sr5 As11 Sr7 78.08(9) . 4
Ga22 As12 Ga16 110.93(14) 4_545 .
Ga22 As12 Ga8 108.62(14) 4_545 .
Ga16 As12 Ga8 108.56(15) . .
Ga22 As12 Ga20 109.05(15) 4_545 4_545
Ga16 As12 Ga20 109.27(14) . 4_545
Ga8 As12 Ga20 110.41(14) . 4_545
Ga18 As13 Ga16 108.05(14) 7 4
Ga18 As13 Ga11 109.03(14) 7 .
Ga16 As13 Ga11 106.21(13) 4 .
Ga18 As13 Sr12 160.09(13) 7 3_455
Ga16 As13 Sr12 83.13(11) 4 3_455
Ga11 As13 Sr12 82.46(11) . 3_455
Ga18 As13 Sr3 80.36(11) 7 6_565
Ga16 As13 Sr3 85.62(11) 4 6_565
Ga11 As13 Sr3 160.93(13) . 6_565
Sr12 As13 Sr3 84.24(9) 3_455 6_565
Ga18 As13 Sr10 80.53(10) 7 7
Ga16 As13 Sr10 160.72(13) 4 7
Ga11 As13 Sr10 86.35(11) . 7
Sr12 As13 Sr10 84.16(9) 3_455 7
Sr3 As13 Sr10 78.73(8) 6_565 7
Ga9 As14 Ga15 107.66(15) . .
Ga9 As14 Ga7 106.96(14) . .
Ga15 As14 Ga7 107.56(14) . .
Ga9 As14 Sr6 85.83(11) . .
Ga15 As14 Sr6 82.35(11) . .
Ga7 As14 Sr6 159.81(14) . .
Ga9 As14 Sr3 85.51(11) . .
Ga15 As14 Sr3 159.66(13) . .
Ga7 As14 Sr3 82.26(11) . .
Sr6 As14 Sr3 83.27(9) . .
Ga23 As15 Ga10 108.51(14) 7 .
Ga23 As15 Ga17 108.92(14) 7 .
Ga10 As15 Ga17 105.76(13) . .
Ga23 As15 Sr4 160.45(13) 7 .
Ga10 As15 Sr4 82.76(11) . .
Ga17 As15 Sr4 82.15(11) . .
Ga23 As15 Sr8 80.72(10) 7 7
Ga10 As15 Sr8 86.04(11) . 7
Ga17 As15 Sr8 160.68(13) . 7
Sr4 As15 Sr8 84.30(9) . 7
Ga23 As15 Sr4 80.60(10) 7 7
Ga10 As15 Sr4 160.72(13) . 7
Ga17 As15 Sr4 86.38(11) . 7
Sr4 As15 Sr4 84.19(9) . 7
Sr8 As15 Sr4 78.59(9) 7 7
Ga12 As16 Ga9 108.18(14) . .
Ga12 As16 Ga16 108.05(14) . .
Ga9 As16 Ga16 107.33(14) . .
Ga12 As16 Sr6 160.20(13) . .
Ga9 As16 Sr6 82.90(11) . .
Ga16 As16 Sr6 83.11(11) . .
Ga12 As16 Sr3 80.60(10) . 7_556
Ga9 As16 Sr3 160.58(14) . 7_556
Ga16 As16 Sr3 85.37(11) . 7_556
Sr6 As16 Sr3 84.18(9) . 7_556
Ga12 As16 Sr6 80.77(11) . 7_556
Ga9 As16 Sr6 84.38(11) . 7_556
Ga16 As16 Sr6 161.45(13) . 7_556
Sr6 As16 Sr6 84.17(9) . 7_556
Sr3 As16 Sr6 79.94(9) 7_556 7_556
Ga11 As17 Ga17 111.21(14) . .
Ga11 As17 Ga14 108.58(14) . .
Ga17 As17 Ga14 109.11(15) . .
Ga11 As17 Ga20 108.81(15) . .
Ga17 As17 Ga20 108.51(15) . .
Ga14 As17 Ga20 110.62(14) . .
Ga10 As18 Ga19 107.35(14) . .
Ga10 As18 Ga13 106.87(14) . .
Ga19 As18 Ga13 107.87(14) . .
Ga10 As18 Sr4 84.93(11) . .
Ga19 As18 Sr4 83.61(11) . .
Ga13 As18 Sr4 159.44(14) . .
Ga10 As18 Sr2 85.35(11) . .
Ga19 As18 Sr2 159.80(14) . .
Ga13 As18 Sr2 82.34(11) . .
Sr4 As18 Sr2 81.92(9) . .
Ga13 As19 Ga21 103.30(14) . .
Ga13 As19 Ga20 104.58(13) . 4_545
Ga21 As19 Ga20 109.47(13) . 4_545
Ga13 As19 Sr5 106.34(12) . 4_545
Ga21 As19 Sr5 145.76(13) . 4_545
Ga20 As19 Sr5 79.21(11) 4_545 4_545
Ga13 As19 Sr7 106.75(12) . .
Ga21 As19 Sr7 77.08(11) . .
Ga20 As19 Sr7 145.43(13) 4_545 .
Sr5 As19 Sr7 78.28(9) 4_545 .
Ga18 As20 Ga12 106.80(13) 6_556 .
Ga18 As20 Sr2 82.93(11) 6_556 6_556
Ga12 As20 Sr2 82.59(11) . 6_556
Ga18 As20 Sr3 82.90(11) 6_556 7_556
Ga12 As20 Sr3 83.13(11) . 7_556
Sr2 As20 Sr3 156.04(11) 6_556 7_556
Ga18 As20 Sr5 167.03(13) 6_556 7_556
Ga12 As20 Sr5 86.16(11) . 7_556
Sr2 As20 Sr5 99.01(10) 6_556 7_556
Sr3 As20 Sr5 99.13(10) 7_556 7_556
Ga18 As20 Sr7 87.86(11) 6_556 6_556
Ga12 As20 Sr7 165.33(13) . 6_556
Sr2 As20 Sr7 99.40(10) 6_556 6_556
Sr3 As20 Sr7 99.29(10) 7_556 6_556
Sr5 As20 Sr7 79.17(9) 7_556 6_556
Ga15 As21 Ga19 103.79(14) . .
Ga15 As21 Ga14 104.95(13) . .
Ga19 As21 Ga14 109.20(13) . .
Ga15 As21 Sr5 106.16(11) . .
Ga19 As21 Sr5 145.33(12) . .
Ga14 As21 Sr5 79.43(11) . .
Ga15 As21 Sr9 106.19(11) . .
Ga19 As21 Sr9 77.14(10) . .
Ga14 As21 Sr9 145.53(13) . .
Sr5 As21 Sr9 78.07(9) . .
Ga21 As22 Ga15 107.95(14) . .
Ga21 As22 Ga16 107.76(15) . .
Ga15 As22 Ga16 106.94(14) . .
Ga21 As22 Sr12 83.75(11) . 2_655
Ga15 As22 Sr12 158.89(14) . 2_655
Ga16 As22 Sr12 85.12(11) . 2_655
Ga21 As22 Sr6 159.81(14) . .
Ga15 As22 Sr6 81.76(11) . .
Ga16 As22 Sr6 85.30(11) . .
Sr12 As22 Sr6 82.07(9) 2_655 .
Ga18 As23 Ga22 108.20(14) 7 .
Ga18 As23 Ga17 109.20(14) 7 .
Ga22 As23 Ga17 106.48(13) . .
Ga18 As23 Sr8 160.02(13) 7 .
Ga22 As23 Sr8 82.81(11) . .
Ga17 As23 Sr8 82.39(11) . .
Ga18 As23 Sr2 80.34(10) 7 7
Ga22 As23 Sr2 85.31(11) . 7
Ga17 As23 Sr2 160.76(13) . 7
Sr8 As23 Sr2 84.14(9) . 7
Ga18 As23 Sr4 80.53(10) 7 7
Ga22 As23 Sr4 160.33(13) . 7
Ga17 As23 Sr4 86.28(11) . 7
Sr8 As23 Sr4 84.18(9) . 7
Sr2 As23 Sr4 78.73(8) 7 7
Ga17 As24 Ga19 106.85(13) . .
Ga17 As24 Ga24 107.23(14) . .
Ga19 As24 Ga24 108.51(13) . .
Ga17 As24 Sr4 84.77(11) . .
Ga19 As24 Sr4 82.87(11) . .
Ga24 As24 Sr4 159.41(13) . .
Ga17 As24 Sr8 84.93(11) . .
Ga19 As24 Sr8 159.50(14) . .
Ga24 As24 Sr8 82.91(11) . .
Sr4 As24 Sr8 81.55(9) . .
Ga5 As25 Ga20 105.11(15) 7_556 .
Ga5 As25 Ga24 104.00(14) 7_556 .
Ga20 As25 Ga24 109.36(13) . .
Ga5 As25 Sr5 106.20(12) 7_556 .
Ga20 As25 Sr5 79.61(11) . .
Ga24 As25 Sr5 144.83(13) . .
Ga5 As25 Sr9 106.34(12) 7_556 .
Ga20 As25 Sr9 145.33(13) . .
Ga24 As25 Sr9 76.61(11) . .
Sr5 As25 Sr9 77.95(9) . .
Ga18 As26 Ga23 106.69(13) . .
Ga18 As26 Sr10 83.55(11) . .
Ga23 As26 Sr10 82.99(10) . .
Ga18 As26 Sr4 83.40(11) . .
Ga23 As26 Sr4 82.89(11) . .
Sr10 As26 Sr4 157.14(11) . .
Ga18 As26 Sr11 166.84(14) . .
Ga23 As26 Sr11 86.48(11) . .
Sr10 As26 Sr11 98.56(10) . .
Sr4 As26 Sr11 98.42(10) . .
Ga18 As26 Sr7 89.03(11) . .
Ga23 As26 Sr7 164.28(13) . .
Sr10 As26 Sr7 99.34(10) . .
Sr4 As26 Sr7 99.12(10) . .
Sr11 As26 Sr7 77.81(9) . .
Ga21 As27 Ga19 102.10(14) . .
Ga21 As27 Sr7 76.50(12) . .
Ga19 As27 Sr7 103.00(12) . .
Ga21 As27 Sr9 102.77(12) . .
Ga19 As27 Sr9 76.27(11) . .
Sr7 As27 Sr9 178.87(12) . .
Ga21 As27 Sr11 104.47(12) . 2_655
Ga19 As27 Sr11 143.72(14) . 2_655
Sr7 As27 Sr11 106.88(11) . 2_655
Sr9 As27 Sr11 74.11(9) . 2_655
Ga21 As27 Sr11 144.24(15) . .
Ga19 As27 Sr11 104.09(12) . .
Sr7 As27 Sr11 74.21(9) . .
Sr9 As27 Sr11 106.77(11) . .
Sr11 As27 Sr11 65.83(10) 2_655 .
Ga11 As28 Ga21 107.15(14) 4_545 .
Ga11 As28 Ga6 106.16(14) 4_545 4_545
Ga21 As28 Ga6 108.90(13) . 4_545
Ga11 As28 Sr12 84.87(11) 4_545 2_655
Ga21 As28 Sr12 82.92(11) . 2_655
Ga6 As28 Sr12 159.83(13) 4_545 2_655
Ga11 As28 Sr10 84.51(11) 4_545 2_655
Ga21 As28 Sr10 159.53(14) . 2_655
Ga6 As28 Sr10 82.87(11) 4_545 2_655
Sr12 As28 Sr10 81.43(9) 2_655 2_655
Ga22 As29 Ga5 107.42(15) . 8
Ga22 As29 Ga24 107.70(14) . .
Ga5 As29 Ga24 107.83(14) 8 .
Ga22 As29 Sr1 85.42(11) . 8
Ga5 As29 Sr1 82.17(11) 8 8
Ga24 As29 Sr1 159.41(14) . 8
Ga22 As29 Sr8 85.26(11) . .
Ga5 As29 Sr8 158.86(14) 8 .
Ga24 As29 Sr8 83.25(11) . .
Sr1 As29 Sr8 82.09(9) 8 .
Ga3 As30 Ga23 106.86(13) 8 .
Ga3 As30 Sr8 83.34(11) 8 .
Ga23 As30 Sr8 82.95(11) . .
Ga3 As30 Sr12 83.43(11) 8 .
Ga23 As30 Sr12 83.07(11) . .
Sr8 As30 Sr12 157.05(11) . .
Ga3 As30 Sr11 166.55(13) 8 .
Ga23 As30 Sr11 86.59(11) . .
Sr8 As30 Sr11 98.55(10) . .
Sr12 As30 Sr11 98.68(10) . .
Ga3 As30 Sr9 88.52(11) 8 2_655
Ga23 As30 Sr9 164.62(13) . 2_655
Sr8 As30 Sr9 99.11(10) . 2_655
Sr12 As30 Sr9 99.20(10) . 2_655
Sr11 As30 Sr9 78.03(9) . 2_655
Ga5 As31 Ga5 106.9(2) 6 5_556
Ga5 As31 Ga8 112.22(9) 6 2
Ga5 As31 Ga8 107.87(10) 5_556 2
Ga5 As31 Ga8 107.87(10) 6 .
Ga5 As31 Ga8 112.22(9) 5_556 .
Ga8 As31 Ga8 109.8(2) 2 .
Ga7 As32 Ga7 107.1(2) 2 .
Ga7 As32 Ga4 111.89(9) 2 .
Ga7 As32 Ga4 108.16(10) . .
Ga7 As32 Ga4 108.16(10) 2 2
Ga7 As32 Ga4 111.89(9) . 2
Ga4 As32 Ga4 109.7(2) . 2
Ga6 As33 Ga6 100.7(2) 2 .
Ga6 As33 Sr7 75.70(9) 2 3_455
Ga6 As33 Sr7 103.18(10) . 3_455
Ga6 As33 Sr7 103.18(10) 2 4
Ga6 As33 Sr7 75.70(9) . 4
Sr7 As33 Sr7 178.29(18) 3_455 4
Ga6 As33 Sr11 105.00(9) 2 4
Ga6 As33 Sr11 144.10(10) . 4
Sr7 As33 Sr11 107.12(11) 3_455 4
Sr7 As33 Sr11 74.37(9) 4 4
Ga6 As33 Sr11 144.10(10) 2 3_455
Ga6 As33 Sr11 105.01(9) . 3_455
Sr7 As33 Sr11 74.37(9) 3_455 3_455
Sr7 As33 Sr11 107.12(11) 4 3_455
Sr11 As33 Sr11 66.19(13) 4 3_455
Ga24 As34 Ga24 102.5(2) 4 3_455
Ga24 As34 Sr9 103.09(10) 4 3_455
Ga24 As34 Sr9 76.07(9) 3_455 3_455
Ga24 As34 Sr9 76.07(9) 4 4
Ga24 As34 Sr9 103.09(10) 3_455 4
Sr9 As34 Sr9 178.70(17) 3_455 4
Ga24 As34 Sr11 143.66(10) 4 3_455
Ga24 As34 Sr11 104.17(9) 3_455 3_455
Sr9 As34 Sr11 106.95(11) 3_455 3_455
Sr9 As34 Sr11 74.18(8) 4 3_455
Ga24 As34 Sr11 104.17(9) 4 4
Ga24 As34 Sr11 143.66(10) 3_455 4
Sr9 As34 Sr11 74.18(8) 3_455 4
Sr9 As34 Sr11 106.95(11) 4 4
Sr11 As34 Sr11 65.92(13) 3_455 4

loop_
_geom_bond_atom_site_label_1
_geom_bond_atom_site_label_2
_geom_bond_distance
_geom_bond_site_symmetry_2
Sr1 As10 3.019(4) .
Sr1 As8 3.067(4) 6_556
Sr1 As29 3.075(4) 8_456
Sr1 As5 3.155(4) 5_556
Sr1 As4 3.169(3) 2
Sr1 As5 3.170(4) .
Sr1 Ga3 3.682(4) .
Sr1 Ga5 3.684(4) .
Sr1 Ga12 3.686(4) .
Sr1 Ga1 3.775(4) 6_556
Sr1 Ga22 3.787(4) 8_456
Sr1 Ga1 3.850(4) 2
Sr2 As20 3.021(3) 6
Sr2 As8 3.067(4) .
Sr2 As18 3.077(4) .
Sr2 As4 3.154(3) .
Sr2 As5 3.159(3) 6
Sr2 As23 3.170(3) 7
Sr2 Ga12 3.673(4) 6
Sr2 Ga18 3.681(4) .
Sr2 Ga13 3.689(4) .
Sr2 Ga1 3.785(4) .
Sr2 Ga10 3.792(4) .
Sr2 Ga22 3.884(4) 7
Sr3 As20 3.023(4) 7_556
Sr3 As14 3.067(4) .
Sr3 As2 3.078(4) .
Sr3 As6 3.152(4) .
Sr3 As16 3.163(3) 7_556
Sr3 As13 3.165(4) 6_566
Sr3 Ga18 3.682(4) 4
Sr3 Ga7 3.684(4) .
Sr3 Ga12 3.695(4) 7_556
Sr3 Ga9 3.780(4) .
Sr3 Ga2 3.781(4) 2
Sr3 Ga16 3.884(4) 7_556
Sr4 As26 3.027(3) .
Sr4 As18 3.067(4) .
Sr4 As24 3.076(4) .
Sr4 As15 3.154(4) .
Sr4 As15 3.172(3) 7
Sr4 As23 3.180(3) 7
Sr4 Ga23 3.689(4) .
Sr4 Ga18 3.695(4) .
Sr4 Ga19 3.724(4) .
Sr4 Ga17 3.762(4) .
Sr4 Ga10 3.770(4) .
Sr4 Sr8 4.018(4) .
Sr5 As10 3.170(4) 7_556
Sr5 As20 3.172(4) 7_556
Sr5 As21 3.228(4) .
Sr5 As25 3.229(4) .
Sr5 As19 3.229(4) 4
Sr5 As11 3.236(4) .
Sr5 Ga20 3.680(4) .
Sr5 Ga14 3.687(4) .
Sr5 Sr9 4.083(4) .
Sr5 Sr7 4.086(4) 4
Sr6 As10 3.029(4) 7_556
Sr6 As14 3.056(3) .
Sr6 As22 3.078(4) .
Sr6 As6 3.148(3) 7_556
Sr6 As16 3.152(4) .
Sr6 As16 3.170(4) 7_556
Sr6 Ga15 3.668(4) .
Sr6 Ga3 3.687(4) 7_556
Sr6 Ga12 3.706(4) 7_556
Sr6 Ga9 3.782(4) .
Sr6 Ga16 3.794(4) .
Sr6 Ga9 3.849(4) 7_556
Sr7 As26 3.196(4) .
Sr7 As20 3.239(4) 6
Sr7 As19 3.243(4) .
Sr7 As11 3.251(4) 4_545
Sr7 As27 3.292(4) .
Sr7 As33 3.296(3) 3_545
Sr7 Ga6 3.595(4) 4_545
Sr7 Ga21 3.609(4) .
Sr7 Sr11 3.991(4) .
Sr7 Sr10 4.744(4) .
Sr8 As30 3.026(3) .
Sr8 As29 3.076(4) .
Sr8 As24 3.077(4) .
Sr8 As23 3.154(4) .
Sr8 As4 3.165(3) 7
Sr8 As15 3.172(4) 7
Sr8 Ga23 3.694(4) .
Sr8 Ga3 3.697(4) 8
Sr8 Ga24 3.728(4) .
Sr8 Ga17 3.769(4) .
Sr8 Ga22 3.783(4) .
Sr8 Ga10 3.900(4) 7
Sr9 As30 3.190(4) 2_655
Sr9 As10 3.236(4) 7_556
Sr9 As21 3.255(4) .
Sr9 As25 3.263(4) .
Sr9 As34 3.299(3) 3_545
Sr9 As27 3.301(4) .
Sr9 Ga24 3.603(4) .
Sr9 Ga19 3.617(4) .
Sr9 Sr11 3.991(4) 2_655
Sr9 Sr12 4.735(4) 2_655
Sr10 As26 3.025(3) .
Sr10 As2 3.066(4) 4_545
Sr10 As28 3.090(3) 2_655
Sr10 As3 3.146(4) 3_545
Sr10 As3 3.161(3) 7
Sr10 As13 3.180(3) 7
Sr10 Ga23 3.691(4) .
Sr10 Ga18 3.699(4) .
Sr10 Ga6 3.752(4) 3_545
Sr10 Ga11 3.769(4) 3_545
Sr10 Ga2 3.773(4) 3_545
Sr10 Sr12 4.020(4) .
Sr11 As30 3.149(4) .
Sr11 As26 3.159(4) .
Sr11 As33 3.307(5) 3_545
Sr11 As34 3.318(5) 3_545
Sr11 As27 3.321(4) 2_655
Sr11 As27 3.323(4) .
Sr11 Sr11 3.611(6) 2_655
Sr11 Sr12 4.686(4) .
Sr12 As30 3.027(3) .
Sr12 As22 3.068(3) 2_655
Sr12 As28 3.072(4) 2_655
Sr12 As13 3.147(4) 3_545
Sr12 As6 3.171(3) 8
Sr12 As3 3.187(3) 7
Sr12 Ga23 3.699(4) .
Sr12 Ga3 3.701(4) 8
Sr12 Ga21 3.724(4) 2_655
Sr12 Ga11 3.768(4) 3_545
Sr12 Ga16 3.781(4) 2_655
Sr12 Ga2 3.902(4) 7
Ga1 As1 2.418(4) 2
Ga1 As8 2.466(4) .
Ga1 As5 2.505(4) 2
Ga1 As4 2.524(4) .
Ga2 As7 2.410(4) .
Ga2 As2 2.472(4) 2
Ga2 As3 2.523(4) .
Ga2 As6 2.527(4) 2
Ga3 As4 2.476(4) 2
Ga3 As6 2.482(4) .
Ga3 As30 2.505(4) 8_456
Ga3 As10 2.507(4) .
Ga4 As9 2.414(4) .
Ga4 As32 2.435(4) .
Ga4 As1 2.450(4) 2
Ga4 As7 2.451(4) .
Ga5 As25 2.415(4) 7_556
Ga5 As31 2.421(4) 5_556
Ga5 As8 2.488(4) 6_556
Ga5 As29 2.491(4) 8_456
Ga6 As11 2.436(4) .
Ga6 As33 2.465(4) .
Ga6 As2 2.482(4) 2
Ga6 As28 2.545(4) 4
Ga7 As32 2.412(4) .
Ga7 As11 2.431(4) .
Ga7 As2 2.495(4) .
Ga7 As14 2.495(4) .
Ga8 As9 2.411(4) .
Ga8 As31 2.428(4) .
Ga8 As12 2.435(4) .
Ga8 As1 2.461(4) .
Ga9 As1 2.413(4) .
Ga9 As14 2.462(4) .
Ga9 As6 2.500(4) .
Ga9 As16 2.516(4) .
Ga10 As7 2.422(4) .
Ga10 As18 2.479(4) .
Ga10 As15 2.499(4) .
Ga10 As4 2.513(4) .
Ga11 As17 2.436(4) .
Ga11 As28 2.473(4) 4
Ga11 As3 2.517(4) .
Ga11 As13 2.525(4) .
Ga12 As5 2.475(4) .
Ga12 As16 2.495(4) .
Ga12 As20 2.516(4) .
Ga12 As10 2.528(4) .
Ga13 As9 2.412(4) .
Ga13 As19 2.447(4) .
Ga13 As8 2.485(4) .
Ga13 As18 2.486(4) .
Ga14 As11 2.443(4) .
Ga14 As17 2.462(4) .
Ga14 As21 2.468(4) .
Ga14 As7 2.471(4) .
Ga15 As21 2.432(4) .
Ga15 As9 2.435(4) .
Ga15 As14 2.476(4) .
Ga15 As22 2.485(4) .
Ga16 As12 2.419(4) .
Ga16 As22 2.486(4) .
Ga16 As13 2.505(4) 4_545
Ga16 As16 2.524(4) .
Ga17 As17 2.441(4) .
Ga17 As24 2.465(4) .
Ga17 As23 2.522(4) .
Ga17 As15 2.526(4) .
Ga18 As23 2.477(4) 7
Ga18 As13 2.483(4) 7
Ga18 As26 2.496(4) .
Ga18 As20 2.507(4) 6
Ga19 As27 2.457(4) .
Ga19 As21 2.460(4) .
Ga19 As18 2.481(4) .
Ga19 As24 2.516(4) .
Ga20 As25 2.440(4) .
Ga20 As19 2.469(4) 4
Ga20 As12 2.472(4) 4
Ga20 As17 2.478(4) .
Ga21 As27 2.435(4) .
Ga21 As19 2.466(4) .
Ga21 As22 2.472(4) .
Ga21 As28 2.517(4) .
Ga22 As12 2.416(4) 4
Ga22 As29 2.470(4) .
Ga22 As5 2.519(4) 4
Ga22 As23 2.519(4) .
Ga23 As15 2.472(4) 7
Ga23 As3 2.483(4) 7
Ga23 As26 2.517(4) .
Ga23 As30 2.522(4) .
Ga24 As34 2.445(4) 3_545
Ga24 As25 2.459(4) .
Ga24 As29 2.500(4) .
Ga24 As24 2.520(4) .
